data_7226483
loop_
_publ_author_name
'Cardona, Maria A.'
'Kveder, Marina'
'Baisch, Ulrich'
'Probert, Michael R.'
'Magri, David C.'

_publ_section_title
;
 Water-soluble \b-aminobisulfonate building blocks for pH and
 Cu2+indicators
;
_journal_issue 88
_journal_name_full 'RSC Adv.'
_journal_page_first 84712
_journal_paper_doi 10.1039/C6RA17791C
_journal_volume 6
_journal_year 2016
_chemical_formula_moiety 'C44 H72 Br0.12 K9 N4 O37 S8, 0.88(Br1)'
_chemical_formula_sum 'C44 H72 Br K9 N4 O37 S8'
_chemical_formula_weight 1937.34
_chemical_name_systematic 'phenyl beta-aminobisulfonate'
_space_group_crystal_system monoclinic
_space_group_IT_number 14
_space_group_name_Hall '-P 2ybc'
_space_group_name_H-M_alt 'P 1 21/c 1'
_symmetry_space_group_name_Hall '-P 2ybc'
_symmetry_space_group_name_H-M 'P 1 21/c 1'
_atom_sites_solution_hydrogens mixed
_atom_sites_solution_primary direct
_audit_creation_date 2016-06-09
_audit_creation_method
;
Olex2 1.2
(compiled 2016.02.19 svn.r3266 for OlexSys, GUI svn.r5155)
;
_audit_update_record
;
2016-06-09 deposited with the CCDC.
2016-08-29 downloaded from the CCDC.
;
_cell_angle_alpha 90
_cell_angle_beta 102.8278(19)
_cell_angle_gamma 90
_cell_formula_units_Z 4
_cell_length_a 17.9837(3)
_cell_length_b 13.1145(2)
_cell_length_c 32.7662(6)
_cell_measurement_reflns_used 22673
_cell_measurement_temperature 150.00(10)
_cell_measurement_theta_max 66.1150
_cell_measurement_theta_min 2.7330
_cell_volume 7534.9(2)
_computing_cell_refinement 'CrysAlisPro 1.171.38.41 (Rigaku OD, 2015)'
_computing_data_collection 'CrysAlisPro 1.171.38.41 (Rigaku OD, 2015)'
_computing_data_reduction 'CrysAlisPro 1.171.38.41 (Rigaku OD, 2015)'
_computing_molecular_graphics 'Olex2 (Dolomanov et al., 2009)'
_computing_publication_material 'Olex2 (Dolomanov et al., 2009)'
_computing_structure_refinement 'ShelXL (Sheldrick, 2015)'
_computing_structure_solution 'ShelXT (Sheldrick, 2015)'
_diffrn_ambient_environment N~2~
_diffrn_ambient_temperature 150.00(10)
_diffrn_detector 'CCD plate'
_diffrn_detector_area_resol_mean 10.3968
_diffrn_detector_type Atlas
_diffrn_measured_fraction_theta_full 0.993
_diffrn_measured_fraction_theta_max 0.993
_diffrn_measurement_details
;
List of Runs (angles in degrees, time in seconds):

  1  \w    -61.00 -35.00   1.00    4.00    --  -41.72 143.00 -36.00   26
  2  \w    -96.00 -70.00   1.00    4.00    --  -41.72 125.00 120.00   26
  3  \w    -55.00 -18.00   1.00    4.00    --  -41.72 125.00 120.00   37
  4  \w    -32.00  69.00   1.00    4.00    --   41.72 -57.00-120.00  101
  5  \w     28.00 118.00   1.00    4.00    --   41.72  38.00  30.00   90
  6  \w     65.00  90.00   1.00    4.00    --   41.72 137.00  57.00   25
  7  \w    -19.00  54.00   1.00    4.00    --   41.72 -38.00  30.00   73
  8  \w     35.00  78.00   1.00   16.00    --   92.50 -92.00 166.12   43
  9  \w     79.00 129.00   1.00   16.00    --   92.50 -93.00 122.77   50
 10  \w     14.00  40.00   1.00   16.00    --   92.50 -93.00-133.90   26
 11  \w     76.00 122.00   1.00   16.00    --   92.50 -61.00 150.00   46
 12  \w     68.00 105.00   1.00   16.00    --   92.50  77.00 120.00   37
 13  \w     65.00  90.00   1.00   16.00    --   92.50  30.00  30.00   25
 14  \w     70.00 111.00   1.00   16.00    --   92.50 -93.00  55.86   41
 15  \w     78.00 115.00   1.00   16.00    --   92.50  30.00   0.00   37
 16  \w     53.00  93.00   1.00   16.00    --   92.50 -61.00 -60.00   40
 17  \w     46.00 102.00   1.00   16.00    --   92.50 -92.00-107.00   56
 18  \w     18.00  68.00   1.00   16.00    --   92.50 -30.00 -30.00   50
 19  \w     15.00  40.00   1.00   16.00    --   92.50 -30.00-150.00   25
 20  \w     29.00  85.00   1.00   16.00    --   92.50-125.00-180.00   56
 21  \w     19.00  65.00   1.00   16.00    --   92.50 -30.00 150.00   46
 22  \w     18.00  64.00   1.00   16.00    --   92.50 -61.00 150.00   46
 23  \w     75.00 101.00   1.00   16.00    --   92.50  45.00  60.00   26
 24  \w     10.00  67.00   1.00   16.00    --   92.50 -94.00  90.00   57
 25  \w     29.00  61.00   1.00   16.00    --   92.50 -30.00 -90.00   32
 26  \w    125.00 170.00   1.00   16.00    --   92.50  77.00 120.00   45
 27  \w     89.00 132.00   1.00   16.00    --   92.50 -92.00  -3.69   43
 28  \w    106.00 167.00   1.00   16.00    --   92.50  30.00  30.00   61
 29  \w     41.00  74.00   1.00   16.00    --   92.50 -45.00-150.00   33
 30  \w     63.00 169.00   1.00   16.00    --   92.50  30.00 -30.00  106
 31  \w    129.00 168.00   1.00   16.00    --   92.50  77.00   0.00   39
 32  \w     83.00 109.00   1.00   16.00    --   92.50  77.00   0.00   26
 33  \w     85.00 111.00   1.00   16.00    --   92.50  45.00 -90.00   26
 34  \w     23.00  65.00   1.00   16.00    --   92.50 -45.00 -90.00   42
 35  \w     92.00 117.00   1.00   16.00    --   92.50 -92.00 166.12   25
 36  \w     24.00  71.00   1.00   16.00    --   92.50 -45.00 -30.00   47
 37  \w     63.00  90.00   1.00   16.00    --   92.50  61.00 120.00   27
 38  \w     50.00  79.00   1.00   16.00    --   92.50 -61.00  60.00   29
 39  \w     24.00  50.00   1.00   16.00    --   92.50-125.00-120.00   26
 40  \w     65.00  90.00   1.00   16.00    --   92.50-125.00-120.00   25
 41  \w     82.00 107.00   1.00   16.00    --   92.50 -93.00-133.90   25
 42  \w     87.00 124.00   1.00   16.00    --   92.50 -67.00 -48.43   37
 43  \w     15.00  40.00   1.00   16.00    --   92.50 -30.00-120.00   25
 44  \w     38.00  64.00   1.00   16.00    --   92.50 -45.00  60.00   26
 45  \w     41.00  66.00   1.00   16.00    --   92.50 -45.00  90.00   25
 46  \w     38.00  75.00   1.00   16.00    --   92.50 -45.00 150.00   37
 47  \w     50.00 131.00   1.00   16.00    --   92.50 -93.00 -74.81   81
 48  \w    131.00 157.00   1.00   16.00    --   92.50  45.00  60.00   26
 49  \w    150.00 176.00   1.00   16.00    --   92.50  15.00 -60.00   26
 50  \w     26.00  68.00   1.00   16.00    --   92.50 -15.00-120.00   42
 51  \w      9.00  42.00   1.00   16.00    --   92.50 -93.00 -74.81   33
 52  \w   -120.00  -8.00   1.00    4.00    --  -41.72 -77.00-150.00  112
;
_diffrn_measurement_device 'four-circle diffractometer'
_diffrn_measurement_device_type 'Xcalibur, Atlas, Gemini ultra'
_diffrn_measurement_method '\w scans'
_diffrn_orient_matrix_type 'CrysAlisPro convention (1999,Acta A55,543-557)'
_diffrn_orient_matrix_UB_11 0.0140918000
_diffrn_orient_matrix_UB_12 0.0515009000
_diffrn_orient_matrix_UB_13 0.0433014000
_diffrn_orient_matrix_UB_21 0.0122779000
_diffrn_orient_matrix_UB_22 -0.1053654000
_diffrn_orient_matrix_UB_23 0.0212333000
_diffrn_orient_matrix_UB_31 0.0858303000
_diffrn_orient_matrix_UB_32 0.0066692000
_diffrn_orient_matrix_UB_33 0.0008328000
_diffrn_radiation_monochromator mirror
_diffrn_radiation_probe x-ray
_diffrn_radiation_type CuK\a
_diffrn_radiation_wavelength 1.54184
_diffrn_reflns_av_R_equivalents 0.1612
_diffrn_reflns_av_unetI/netI 0.0670
_diffrn_reflns_Laue_measured_fraction_full 0.993
_diffrn_reflns_Laue_measured_fraction_max 0.993
_diffrn_reflns_limit_h_max 20
_diffrn_reflns_limit_h_min -18
_diffrn_reflns_limit_k_max 15
_diffrn_reflns_limit_k_min -15
_diffrn_reflns_limit_l_max 36
_diffrn_reflns_limit_l_min -38
_diffrn_reflns_number 103432
_diffrn_reflns_point_group_measured_fraction_full 0.993
_diffrn_reflns_point_group_measured_fraction_max 0.993
_diffrn_reflns_theta_full 66.343
_diffrn_reflns_theta_max 66.343
_diffrn_reflns_theta_min 2.520
_diffrn_source 'fine-focus sealed X-ray tube'
_diffrn_source_type 'Enhance Ultra (Cu) X-ray Source'
_exptl_absorpt_coefficient_mu 8.075
_exptl_absorpt_correction_T_max 0.646
_exptl_absorpt_correction_T_min 0.296
_exptl_absorpt_correction_type analytical
_exptl_absorpt_process_details
;
CrysAlisPro 1.171.38.41 (Rigaku Oxford Diffraction, 2015)
Analytical numeric absorption correction using a multifaceted crystal
            model based on expressions derived by R.C. Clark & J.S. Reid.
(Clark, R. C. & Reid, J. S. (1995). Acta Cryst. A51, 887-897)
Empirical absorption correction using spherical harmonics,
 implemented in SCALE3 ABSPACK scaling algorithm.
;
_exptl_crystal_colour 'clear light colourless'
_exptl_crystal_colour_lustre clear
_exptl_crystal_colour_modifier light
_exptl_crystal_colour_primary colourless
_exptl_crystal_density_diffrn 1.708
_exptl_crystal_description plate
_exptl_crystal_F_000 3976
_exptl_crystal_recrystallization_method 'Re-crystallisation from solvent'
_exptl_crystal_size_max 0.342
_exptl_crystal_size_mid 0.265
_exptl_crystal_size_min 0.101
_refine_diff_density_max 4.266
_refine_diff_density_min -1.368
_refine_diff_density_rms 0.379
_refine_ls_extinction_method none
_refine_ls_goodness_of_fit_ref 1.536
_refine_ls_hydrogen_treatment constr
_refine_ls_matrix_type full
_refine_ls_number_parameters 946
_refine_ls_number_reflns 13155
_refine_ls_number_restraints 0
_refine_ls_restrained_S_all 1.536
_refine_ls_R_factor_all 0.1636
_refine_ls_R_factor_gt 0.1480
_refine_ls_shift/su_max 0.001
_refine_ls_shift/su_mean 0.000
_refine_ls_structure_factor_coef Fsqd
_refine_ls_weighting_details 'w=1/[\s^2^(Fo^2^)+(0.2000P)^2^] where P=(Fo^2^+2Fc^2^)/3'
_refine_ls_weighting_scheme calc
_refine_ls_wR_factor_gt 0.3662
_refine_ls_wR_factor_ref 0.3843
_reflns_Friedel_coverage 0.000
_reflns_number_gt 10366
_reflns_number_total 13155
_reflns_threshold_expression 'I > 2\s(I)'
_cod_data_source_file c6ra17791c2.cif
_cod_data_source_block dcm006cu_may2016
_cod_database_code 7226483
_chemical_oxdiff_formula 'C44 H60 N4 O37 S17'
_shelx_space_group_comment
;
The symmetry employed for this shelxl refinement is uniquely defined
by the following loop, which should always be used as a source of
symmetry information in preference to the above space-group names.
They are only intended as comments.
;
_reflns_odcompleteness_completeness 98.08
_reflns_odcompleteness_iscentric 1
_reflns_odcompleteness_theta 66.81
_olex2_refinement_description
;
1. Fixed Uiso
 At 1.2 times of:
  All C(H) groups, All C(H,H) groups
 At 1.5 times of:
  All C(H,H,H) groups, All O(H,H) groups
2. Uiso/Uaniso restraints and constraints
Uanis(Br1) = Uanis(Br1A)
Uanis(K2) = Uanis(K2A)
3. Others
 Sof(Br1A)=1-FVAR(1)
 Sof(Br1)=FVAR(1)
 Sof(K2A)=1-FVAR(2)
 Sof(K2)=FVAR(2)
4.a Rotating group:
 O102(H10A,H10B), O105(H10C,H10D), O100(H10E,H10F), O103(H10G,H10H), O107(H10I,
 H10J), O108(H10K,H10L)
4.b Secondary CH2 refined with riding coordinates:
 C82(H82A,H82B), C88(H88A,H88B), C40(H40A,H40B), C19(H19A,H19B), C61(H61A,
 H61B), C62(H62A,H62B), C67(H67A,H67B), C83(H83A,H83B), C20(H20A,H20B),
 C47(H47A,H47B), C89(H89A,H89B), C41(H41A,H41B), C46(H46A,H46B), C25(H25A,H25B),
  C26(H26A,H26B), C68(H68A,H68B)
4.c Aromatic/amide H refined with riding coordinates:
 C36(H36), C33(H33), C13(H13), C57(H57), C56(H56), C75(H75), C76(H76),
 C34(H34), C55(H55), C78(H78), C54(H54), C15(H15), C14(H14), C12(H12), C35(H35),
  C77(H77)
4.d Idealised Me refined as rotating group:
 C18(H18A,H18B,H18C), C60(H60A,H60B,H60C), C81(H81A,H81B,H81C), C39(H39A,H39B,
 H39C)
;
_shelx_shelxl_version_number 2014/7
_olex2_date_sample_data_collection 2014-06-17
_olex2_submission_original_sample_id dcm006Cu
_olex2_submission_special_instructions 'No special instructions were received'
_oxdiff_exptl_absorpt_empirical_details
;
Empirical correction (ABSPACK) includes:
- Absorption correction using spherical harmonics
- Frame scaling
;
_oxdiff_exptl_absorpt_empirical_full_max 1.390
_oxdiff_exptl_absorpt_empirical_full_min 0.784
_solvent_exptl_crystal_recrystallization_method 'methanol and water'

loop_
_space_group_symop_operation_xyz
'x, y, z'
'-x, y+1/2, -z+1/2'
'-x, -y, -z'
'x, -y-1/2, z-1/2'

loop_
_atom_site_label
_atom_site_type_symbol
_atom_site_fract_x
_atom_site_fract_y
_atom_site_fract_z
_atom_site_U_iso_or_equiv
_atom_site_adp_type
_atom_site_occupancy
_atom_site_site_symmetry_order
_atom_site_calc_flag
_atom_site_refinement_flags_posn
_atom_site_refinement_flags_occupancy
_atom_site_disorder_assembly
_atom_site_disorder_group
K3 K 0.98256(11) 0.15389(14) 0.37681(7) 0.0326(5) Uani 1 1 d . . . .
S90 S 0.42696(11) 0.86650(15) 0.37204(6) 0.0203(5) Uani 1 1 d . . . .
S69 S 0.68001(11) 0.02383(14) 0.37505(6) 0.0203(5) Uani 1 1 d . . . .
K6 K 0.73189(11) 0.73886(14) 0.37016(6) 0.0280(5) Uani 1 1 d . . . .
S48 S 0.93420(11) -0.11171(16) 0.37299(7) 0.0239(5) Uani 1 1 d . . . .
S84 S 0.58597(11) 0.39098(15) 0.42918(6) 0.0202(4) Uani 1 1 d . . . .
S42 S 1.08940(12) 0.39760(17) 0.42850(8) 0.0299(5) Uani 1 1 d . . . .
S27 S 1.17947(11) 0.01148(17) 0.36686(6) 0.0246(5) Uani 1 1 d . . . .
S21 S 1.34125(12) 0.48998(17) 0.42890(7) 0.0276(5) Uani 1 1 d . . . .
S017 S 0.84249(12) 0.52739(16) 0.41025(7) 0.0281(5) Uani 1 1 d . . . .
O38 O 1.1777(3) 0.6166(4) 0.31161(19) 0.0235(12) Uani 1 1 d . . . .
O17 O 1.4238(3) 0.2854(4) 0.30552(19) 0.0246(13) Uani 1 1 d . . . .
O86 O 0.5316(3) 0.3075(4) 0.42729(18) 0.0223(12) Uani 1 1 d . . . .
O66 O 0.7872(4) 0.5817(5) 0.4286(2) 0.0281(13) Uani 1 1 d . . . .
O80 O 0.6744(3) 0.6002(5) 0.30741(18) 0.0234(12) Uani 1 1 d . . . .
O24 O 1.2909(3) 0.5785(4) 0.42792(19) 0.0244(13) Uani 1 1 d . . . .
O59 O 0.9267(3) 0.2863(5) 0.30989(19) 0.0247(13) Uani 1 1 d . . . .
O45 O 1.0339(4) 0.3189(5) 0.4289(2) 0.0299(14) Uani 1 1 d . . . .
O85 O 0.6622(3) 0.3544(5) 0.4286(2) 0.0263(13) Uani 1 1 d . . . .
N31 N 1.0729(4) 0.6539(5) 0.3570(2) 0.0165(13) Uani 1 1 d . . . .
N10 N 1.3193(4) 0.2454(5) 0.3513(2) 0.0192(14) Uani 1 1 d . . . .
O91 O 0.4138(3) 0.9625(5) 0.34983(19) 0.0263(13) Uani 1 1 d . . . .
O70 O 0.6641(3) -0.0720(4) 0.35212(19) 0.0237(12) Uani 1 1 d . . . .
C53 C 0.7971(5) 0.2758(6) 0.3133(3) 0.0202(16) Uani 1 1 d . . . .
C74 C 0.5448(5) 0.6113(6) 0.3113(3) 0.0191(16) Uani 1 1 d . . . .
N73 N 0.5719(4) 0.6407(5) 0.3540(2) 0.0159(13) Uani 1 1 d . . . .
O29 O 1.1161(4) 0.0747(6) 0.3722(3) 0.0428(18) Uani 1 1 d . . . .
O71 O 0.6133(3) 0.0923(5) 0.3699(2) 0.0291(14) Uani 1 1 d . . . .
O92 O 0.3597(3) 0.7999(5) 0.3652(2) 0.0281(13) Uani 1 1 d . . . .
C11 C 1.2945(5) 0.2803(6) 0.3095(3) 0.0230(17) Uani 1 1 d . . . .
O87 O 0.5874(4) 0.4593(5) 0.46458(17) 0.0264(13) Uani 1 1 d . . . .
C79 C 0.5989(5) 0.5862(6) 0.2875(3) 0.0194(16) Uani 1 1 d . . . .
N52 N 0.8242(4) 0.2474(5) 0.3563(2) 0.0181(14) Uani 1 1 d . . . .
O72 O 0.7138(4) 0.0081(5) 0.41954(19) 0.0279(13) Uani 1 1 d . . . .
O65 O 0.9121(4) 0.5037(6) 0.4403(2) 0.0398(17) Uani 1 1 d . . . .
C36 C 1.0806(6) 0.5625(7) 0.2505(3) 0.029(2) Uani 1 1 d . . . .
H36 H 1.1180 0.5456 0.2352 0.035 Uiso 1 1 calc R . . .
O30 O 1.1568(4) -0.0725(5) 0.3386(2) 0.0337(15) Uani 1 1 d . . . .
O22 O 1.4179(4) 0.5187(6) 0.4298(2) 0.0414(18) Uani 1 1 d . . . .
O50 O 0.9146(4) -0.0242(5) 0.3459(2) 0.0354(16) Uani 1 1 d . . . .
C32 C 1.0469(5) 0.6213(6) 0.3145(3) 0.0187(16) Uani 1 1 d . . . .
C33 C 0.9707(5) 0.6061(6) 0.2956(3) 0.0242(18) Uani 1 1 d . . . .
H33 H 0.9325 0.6185 0.3109 0.029 Uiso 1 1 calc R . . .
C13 C 1.1958(5) 0.3277(7) 0.2490(3) 0.0282(19) Uani 1 1 d . . . .
H13 H 1.1432 0.3327 0.2360 0.034 Uiso 1 1 calc R . . .
C37 C 1.1034(5) 0.5991(6) 0.2910(2) 0.0187(16) Uani 1 1 d . . . .
C57 C 0.8280(5) 0.3350(7) 0.2491(3) 0.0268(19) Uani 1 1 d . . . .
H57 H 0.8650 0.3542 0.2339 0.032 Uiso 1 1 calc R . . .
O93 O 0.4584(4) 0.8798(5) 0.4168(2) 0.0350(15) Uani 1 1 d . . . .
O49 O 0.8689(4) -0.1696(5) 0.3772(3) 0.0434(19) Uani 1 1 d . . . .
C82 C 0.6072(4) 0.5573(7) 0.3812(3) 0.0209(17) Uani 1 1 d . . . .
H82A H 0.6270 0.5846 0.4097 0.025 Uiso 1 1 calc R . . .
H82B H 0.6512 0.5312 0.3708 0.025 Uiso 1 1 calc R . . .
C56 C 0.7523(6) 0.3424(7) 0.2305(3) 0.0283(19) Uani 1 1 d . . . .
H56 H 0.7371 0.3654 0.2024 0.034 Uiso 1 1 calc R . . .
C58 C 0.8514(5) 0.3001(6) 0.2896(3) 0.0231(17) Uani 1 1 d . . . .
C75 C 0.4671(5) 0.6020(6) 0.2921(3) 0.0233(17) Uani 1 1 d . . . .
H75 H 0.4296 0.6158 0.3077 0.028 Uiso 1 1 calc R . . .
C76 C 0.4444(5) 0.5731(6) 0.2505(3) 0.0256(18) Uani 1 1 d . . . .
H76 H 0.3917 0.5716 0.2374 0.031 Uiso 1 1 calc R . . .
C34 C 0.9498(5) 0.5723(6) 0.2538(3) 0.0264(19) Uani 1 1 d . . . .
H34 H 0.8974 0.5648 0.2406 0.032 Uiso 1 1 calc R . . .
C88 C 0.5169(5) 0.6979(6) 0.3730(3) 0.0214(17) Uani 1 1 d . . . .
H88A H 0.5389 0.7080 0.4032 0.026 Uiso 1 1 calc R . . .
H88B H 0.4695 0.6576 0.3702 0.026 Uiso 1 1 calc R . . .
C55 C 0.6976(5) 0.3164(6) 0.2525(3) 0.0257(19) Uani 1 1 d . . . .
H55 H 0.6449 0.3197 0.2394 0.031 Uiso 1 1 calc R . . .
O44 O 1.0973(4) 0.4605(6) 0.4674(2) 0.0406(17) Uani 1 1 d . . . .
C16 C 1.3496(5) 0.3038(6) 0.2860(3) 0.0225(17) Uani 1 1 d . . . .
C78 C 0.5734(6) 0.5524(7) 0.2462(3) 0.0268(19) Uani 1 1 d . . . .
H78 H 0.6100 0.5334 0.2307 0.032 Uiso 1 1 calc R . . .
C40 C 1.1066(4) 0.5708(6) 0.3849(3) 0.0189(16) Uani 1 1 d . . . .
H40A H 1.1269 0.5990 0.4132 0.023 Uiso 1 1 calc R . A .
H40B H 1.1501 0.5421 0.3747 0.023 Uiso 1 1 calc R . A .
C54 C 0.7206(5) 0.2854(6) 0.2943(3) 0.0234(17) Uani 1 1 d . . . .
H54 H 0.6831 0.2706 0.3099 0.028 Uiso 1 1 calc R . . .
C15 C 1.3267(5) 0.3420(6) 0.2453(3) 0.0250(18) Uani 1 1 d . . . .
H15 H 1.3641 0.3600 0.2302 0.030 Uiso 1 1 calc R . . .
O23 O 1.3376(4) 0.4177(6) 0.4624(2) 0.0360(15) Uani 1 1 d . . . .
C14 C 1.2505(6) 0.3540(7) 0.2270(3) 0.032(2) Uani 1 1 d . . . .
H14 H 1.2355 0.3802 0.1994 0.039 Uiso 1 1 calc R . . .
C19 C 1.3555(5) 0.3265(7) 0.3798(3) 0.0218(17) Uani 1 1 d . . . .
H19A H 1.4013 0.3506 0.3706 0.026 Uiso 1 1 calc R . . .
H19B H 1.3729 0.2970 0.4081 0.026 Uiso 1 1 calc R . . .
C18 C 1.4814(5) 0.3071(7) 0.2832(3) 0.0288(19) Uani 1 1 d . . . .
H18A H 1.4719 0.2673 0.2572 0.043 Uiso 1 1 calc GR . . .
H18B H 1.5314 0.2890 0.3005 0.043 Uiso 1 1 calc GR . . .
H18C H 1.4805 0.3800 0.2765 0.043 Uiso 1 1 calc GR . . .
C61 C 0.8579(5) 0.3330(7) 0.3829(3) 0.0235(17) Uani 1 1 d . . . .
H61A H 0.8956 0.3674 0.3697 0.028 Uiso 1 1 calc R . . .
H61B H 0.8858 0.3058 0.4102 0.028 Uiso 1 1 calc R . . .
C62 C 0.7998(5) 0.4119(6) 0.3906(3) 0.0234(17) Uani 1 1 d . . . .
H62A H 0.7715 0.3836 0.4106 0.028 Uiso 1 1 calc R . . .
H62B H 0.7626 0.4252 0.3639 0.028 Uiso 1 1 calc R . . .
O43 O 1.1630(5) 0.3652(7) 0.4242(3) 0.060(3) Uani 1 1 d . . . .
C67 C 0.7698(5) 0.1914(6) 0.3758(3) 0.0230(17) Uani 1 1 d . . . .
H67A H 0.7229 0.2324 0.3736 0.028 Uiso 1 1 calc R . . .
H67B H 0.7927 0.1806 0.4059 0.028 Uiso 1 1 calc R . . .
C83 C 0.5531(5) 0.4676(6) 0.3840(3) 0.0219(17) Uani 1 1 d . . . .
H83A H 0.5481 0.4246 0.3587 0.026 Uiso 1 1 calc R . . .
H83B H 0.5020 0.4947 0.3845 0.026 Uiso 1 1 calc R . . .
C12 C 1.2177(5) 0.2944(6) 0.2897(3) 0.0246(18) Uani 1 1 d . . . .
H12 H 1.1795 0.2806 0.3048 0.029 Uiso 1 1 calc R . . .
C20 C 1.3041(5) 0.4197(7) 0.3829(3) 0.0279(19) Uani 1 1 d . . . .
H20A H 1.2519 0.3962 0.3831 0.033 Uiso 1 1 calc R . . .
H20B H 1.3011 0.4640 0.3581 0.033 Uiso 1 1 calc R . . .
C35 C 1.0050(6) 0.5502(7) 0.2322(3) 0.030(2) Uani 1 1 d . . . .
H35 H 0.9906 0.5261 0.2042 0.036 Uiso 1 1 calc R . . .
C77 C 0.4989(5) 0.5459(6) 0.2278(3) 0.0266(18) Uani 1 1 d . . . .
H77 H 0.4833 0.5233 0.1996 0.032 Uiso 1 1 calc R . . .
C47 C 0.9944(5) -0.1890(6) 0.3503(3) 0.0208(17) Uani 1 1 d . . . .
H47A H 0.9679 -0.2064 0.3213 0.025 Uiso 1 1 calc R . . .
H47B H 1.0410 -0.1502 0.3490 0.025 Uiso 1 1 calc R . . .
O28 O 1.2247(4) -0.0303(7) 0.4067(2) 0.0459(19) Uani 1 1 d . . . .
C89 C 0.4978(5) 0.8021(6) 0.3519(3) 0.0201(16) Uani 1 1 d . . . .
H89A H 0.4794 0.7923 0.3214 0.024 Uiso 1 1 calc R . . .
H89B H 0.5445 0.8443 0.3566 0.024 Uiso 1 1 calc R . . .
C60 C 0.9833(5) 0.3104(7) 0.2869(3) 0.0286(19) Uani 1 1 d . . . .
H60A H 1.0339 0.2927 0.3037 0.043 Uiso 1 1 calc GR . . .
H60B H 0.9815 0.3835 0.2807 0.043 Uiso 1 1 calc GR . . .
H60C H 0.9734 0.2716 0.2607 0.043 Uiso 1 1 calc GR . . .
C41 C 1.0506(5) 0.4838(7) 0.3882(3) 0.0246(18) Uani 1 1 d . . . .
H41A H 1.0374 0.4467 0.3613 0.030 Uiso 1 1 calc R . . .
H41B H 1.0030 0.5132 0.3937 0.030 Uiso 1 1 calc R . . .
C81 C 0.7309(5) 0.5805(7) 0.2833(3) 0.0250(18) Uani 1 1 d . . . .
H81A H 0.7207 0.6235 0.2582 0.037 Uiso 1 1 calc GR . . .
H81B H 0.7287 0.5086 0.2750 0.037 Uiso 1 1 calc GR . . .
H81C H 0.7818 0.5961 0.3002 0.037 Uiso 1 1 calc GR . . .
C46 C 1.0170(5) -0.2869(6) 0.3748(2) 0.0193(16) Uani 1 1 d . . . .
H46A H 1.0398 -0.2701 0.4044 0.023 Uiso 1 1 calc R . . .
H46B H 0.9710 -0.3290 0.3741 0.023 Uiso 1 1 calc R . . .
C39 C 1.2353(5) 0.5920(7) 0.2900(3) 0.0261(18) Uani 1 1 d . . . .
H39A H 1.2365 0.5180 0.2859 0.039 Uiso 1 1 calc GR . B .
H39B H 1.2849 0.6149 0.3064 0.039 Uiso 1 1 calc GR . B .
H39C H 1.2245 0.6260 0.2627 0.039 Uiso 1 1 calc GR . B .
C25 C 1.2633(5) 0.1863(7) 0.3687(3) 0.0260(18) Uani 1 1 d . . . .
H25A H 1.2166 0.2276 0.3670 0.031 Uiso 1 1 calc R . . .
H25B H 1.2851 0.1712 0.3985 0.031 Uiso 1 1 calc R . . .
C26 C 1.2428(5) 0.0879(6) 0.3452(3) 0.0243(17) Uani 1 1 d . . . .
H26A H 1.2900 0.0487 0.3456 0.029 Uiso 1 1 calc R . . .
H26B H 1.2188 0.1035 0.3157 0.029 Uiso 1 1 calc R . . .
O64 O 0.8568(4) 0.5812(6) 0.3737(2) 0.0391(16) Uani 1 1 d . . . .
C68 C 0.7494(5) 0.0884(6) 0.3545(2) 0.0175(15) Uani 1 1 d . . . .
H68A H 0.7959 0.0458 0.3583 0.021 Uiso 1 1 calc R . . .
H68B H 0.7300 0.0991 0.3241 0.021 Uiso 1 1 calc R . . .
O51 O 0.9810(5) -0.0803(7) 0.4138(3) 0.054(2) Uani 1 1 d . . . .
K8 K 0.51795(11) 0.62959(15) 0.49576(6) 0.0278(5) Uani 1 1 d . . . .
K9 K 0.47396(10) 1.14992(14) 0.37135(6) 0.0258(4) Uani 1 1 d . . . .
K4 K 0.97991(14) 0.3777(2) 0.50377(8) 0.0494(6) Uani 1 1 d . . . .
K2 K 1.2247(5) 0.7558(10) 0.3858(10) 0.025(2) Uani 0.75(11) 1 d . P C 1
K5 K 0.75420(11) 0.47665(16) 0.49671(6) 0.0289(5) Uani 1 1 d . . . .
K1 K 1.11727(15) -0.0085(2) 0.45770(7) 0.0461(6) Uani 1 1 d . . . .
K7 K 0.65270(12) 0.15463(15) 0.46598(6) 0.0331(5) Uani 1 1 d . . . .
Br1 Br 0.83086(7) 0.24484(9) 0.51400(4) 0.0351(4) Uani 0.883(3) 1 d . P D 1
O102 O 1.1014(4) 0.2592(6) 0.5334(3) 0.047(2) Uani 1 1 d . . . .
H10A H 1.0998 0.2380 0.5585 0.070 Uiso 1 1 d GR . . .
H10B H 1.1431 0.2942 0.5346 0.070 Uiso 1 1 d GR . . .
O104 O 0.3854(4) 0.7487(5) 0.4662(2) 0.0323(15) Uani 1 1 d . . . .
O105 O 0.6957(6) 0.8043(7) 0.4438(3) 0.062(2) Uani 1 1 d . . . .
H10C H 0.6798 0.7526 0.4564 0.094 Uiso 1 1 d GR . . .
H10D H 0.6596 0.8502 0.4381 0.094 Uiso 1 1 d GR . . .
O100 O 1.1309(5) 0.0022(8) 0.5398(3) 0.059(2) Uani 1 1 d . . . .
H10E H 1.0909 -0.0262 0.5466 0.088 Uiso 1 1 d GR . . .
H10F H 1.1338 0.0664 0.5479 0.088 Uiso 1 1 d GR . . .
O101 O 0.9966(7) 0.1243(7) 0.4621(4) 0.074(3) Uani 1 1 d . . . .
O103 O 0.5699(5) 0.8220(8) 0.4862(3) 0.068(3) Uani 1 1 d . . . .
H10G H 0.5670 0.8643 0.5087 0.102 Uiso 1 1 d GR . . .
H10H H 0.5418 0.8536 0.4622 0.102 Uiso 1 1 d GR . . .
O106 O 0.4998(6) 1.0764(7) 0.4503(3) 0.066(3) Uani 1 1 d . . . .
O107 O 1.1918(7) 0.1892(9) 0.4776(4) 0.089(4) Uani 1 1 d . . . .
H10I H 1.2430 0.1900 0.4731 0.134 Uiso 1 1 d GR . . .
H10J H 1.1961 0.2093 0.5064 0.134 Uiso 1 1 d GR . . .
O108 O 1.3168(10) 0.0190(12) 0.4818(4) 0.135(7) Uani 1 1 d . . . .
H10K H 1.3068 0.0832 0.4967 0.203 Uiso 1 1 d GR . . .
H10L H 1.2704 0.0121 0.4582 0.203 Uiso 1 1 d GR . . .
Br1A Br 0.8061(6) 0.2165(8) 0.5279(3) 0.0351(4) Uani 0.117(3) 1 d . P D 2
K2A K 1.2259(19) 0.749(3) 0.3765(14) 0.025(2) Uani 0.25(11) 1 d . P C 2

loop_
_atom_site_aniso_label
_atom_site_aniso_U_11
_atom_site_aniso_U_22
_atom_site_aniso_U_33
_atom_site_aniso_U_23
_atom_site_aniso_U_13
_atom_site_aniso_U_12
K3 0.0222(10) 0.0168(10) 0.0562(12) -0.0053(8) 0.0031(8) 0.0049(7)
S90 0.0170(10) 0.0132(9) 0.0313(10) -0.0001(7) 0.0069(8) 0.0027(7)
S69 0.0158(10) 0.0118(9) 0.0339(10) -0.0012(7) 0.0067(8) -0.0002(7)
K6 0.0227(10) 0.0142(9) 0.0470(11) 0.0029(7) 0.0075(8) 0.0000(7)
S48 0.0170(10) 0.0185(10) 0.0370(11) -0.0003(8) 0.0080(8) 0.0054(8)
S84 0.0144(10) 0.0154(10) 0.0299(10) 0.0019(7) 0.0033(7) 0.0015(7)
S42 0.0155(10) 0.0217(11) 0.0513(13) 0.0145(9) 0.0049(9) 0.0010(8)
S27 0.0143(10) 0.0287(11) 0.0314(10) 0.0005(8) 0.0065(8) -0.0028(8)
S21 0.0186(11) 0.0220(11) 0.0409(12) -0.0109(9) 0.0037(8) 0.0009(8)
S017 0.0192(11) 0.0150(10) 0.0477(12) -0.0044(8) 0.0020(9) -0.0016(8)
O38 0.016(3) 0.020(3) 0.037(3) 0.001(2) 0.011(2) 0.001(2)
O17 0.019(3) 0.019(3) 0.038(3) -0.001(2) 0.009(2) 0.001(2)
O86 0.017(3) 0.015(3) 0.034(3) 0.001(2) 0.004(2) -0.004(2)
O66 0.028(3) 0.014(3) 0.042(3) -0.002(2) 0.009(3) 0.003(2)
O80 0.014(3) 0.026(3) 0.032(3) 0.000(2) 0.008(2) 0.005(2)
O24 0.014(3) 0.017(3) 0.041(3) -0.005(2) 0.004(2) 0.003(2)
O59 0.015(3) 0.023(3) 0.037(3) 0.001(2) 0.009(2) -0.001(2)
O45 0.023(3) 0.020(3) 0.046(4) 0.006(3) 0.006(3) -0.008(3)
O85 0.010(3) 0.026(3) 0.045(3) 0.009(3) 0.009(2) 0.004(2)
N31 0.008(3) 0.018(3) 0.025(3) 0.001(3) 0.006(2) -0.001(2)
N10 0.015(3) 0.012(3) 0.031(3) -0.003(3) 0.006(3) -0.001(3)
O91 0.023(3) 0.017(3) 0.041(3) 0.005(2) 0.011(2) 0.012(2)
O70 0.020(3) 0.011(3) 0.040(3) -0.007(2) 0.006(2) -0.005(2)
C53 0.022(4) 0.010(4) 0.028(4) -0.003(3) 0.006(3) -0.001(3)
C74 0.019(4) 0.008(4) 0.031(4) 0.005(3) 0.007(3) 0.003(3)
N73 0.011(3) 0.013(3) 0.025(3) 0.002(2) 0.006(2) 0.005(2)
O29 0.020(3) 0.044(4) 0.068(5) -0.019(4) 0.019(3) -0.004(3)
O71 0.017(3) 0.022(3) 0.049(4) -0.001(3) 0.009(3) 0.005(2)
O92 0.015(3) 0.022(3) 0.049(4) 0.005(3) 0.011(3) 0.002(2)
C11 0.021(4) 0.017(4) 0.031(4) -0.005(3) 0.005(3) 0.001(3)
O87 0.028(3) 0.028(3) 0.023(3) -0.005(2) 0.005(2) 0.001(3)
C79 0.016(4) 0.013(4) 0.028(4) 0.001(3) 0.004(3) 0.001(3)
N52 0.011(3) 0.017(3) 0.026(3) -0.003(3) 0.005(3) -0.007(3)
O72 0.028(3) 0.021(3) 0.037(3) 0.004(2) 0.012(3) -0.006(2)
O65 0.029(4) 0.035(4) 0.050(4) -0.010(3) -0.005(3) 0.003(3)
C36 0.042(6) 0.014(4) 0.037(5) 0.002(3) 0.021(4) 0.003(4)
O30 0.032(4) 0.022(3) 0.052(4) -0.004(3) 0.019(3) -0.008(3)
O22 0.020(3) 0.039(4) 0.064(5) -0.021(3) 0.006(3) 0.006(3)
O50 0.030(4) 0.014(3) 0.067(4) 0.009(3) 0.019(3) 0.010(3)
C32 0.020(4) 0.010(4) 0.028(4) 0.002(3) 0.010(3) 0.005(3)
C33 0.016(4) 0.019(4) 0.038(5) 0.000(3) 0.007(3) 0.003(3)
C13 0.021(4) 0.021(4) 0.039(5) -0.007(4) -0.002(4) 0.004(4)
C37 0.018(4) 0.012(4) 0.028(4) 0.004(3) 0.008(3) 0.002(3)
C57 0.031(5) 0.018(4) 0.035(5) 0.000(3) 0.015(4) 0.000(4)
O93 0.036(4) 0.030(4) 0.039(4) -0.006(3) 0.008(3) 0.001(3)
O49 0.028(4) 0.025(4) 0.086(6) 0.015(3) 0.031(4) 0.005(3)
C82 0.007(4) 0.027(5) 0.029(4) 0.000(3) 0.004(3) 0.002(3)
C56 0.040(5) 0.016(4) 0.028(4) -0.002(3) 0.004(4) -0.007(4)
C58 0.021(4) 0.011(4) 0.040(5) -0.005(3) 0.014(3) -0.006(3)
C75 0.021(4) 0.010(4) 0.040(5) 0.004(3) 0.009(3) -0.004(3)
C76 0.024(5) 0.012(4) 0.037(5) 0.006(3) 0.000(3) -0.006(3)
C34 0.023(4) 0.015(4) 0.036(5) 0.002(3) -0.004(4) -0.004(3)
C88 0.025(4) 0.011(4) 0.031(4) -0.002(3) 0.011(3) -0.001(3)
C55 0.019(4) 0.015(4) 0.038(5) -0.003(3) -0.005(3) 0.007(3)
O44 0.044(4) 0.043(4) 0.031(3) 0.001(3) 0.002(3) -0.013(3)
C16 0.026(5) 0.011(4) 0.031(4) -0.002(3) 0.006(3) -0.003(3)
C78 0.035(5) 0.019(4) 0.028(4) 0.001(3) 0.011(4) -0.001(4)
C40 0.010(4) 0.013(4) 0.034(4) 0.000(3) 0.005(3) 0.000(3)
C54 0.020(4) 0.015(4) 0.035(4) -0.005(3) 0.004(3) -0.001(3)
C15 0.033(5) 0.015(4) 0.029(4) 0.002(3) 0.011(4) 0.000(3)
O23 0.038(4) 0.038(4) 0.030(3) 0.000(3) 0.003(3) 0.010(3)
C14 0.050(6) 0.012(4) 0.030(5) -0.006(3) -0.002(4) 0.000(4)
C19 0.015(4) 0.023(4) 0.028(4) -0.005(3) 0.004(3) 0.001(3)
C18 0.023(5) 0.022(5) 0.046(5) -0.010(4) 0.016(4) -0.002(4)
C61 0.017(4) 0.020(4) 0.034(4) -0.003(3) 0.007(3) 0.001(3)
C62 0.022(4) 0.012(4) 0.038(5) -0.006(3) 0.009(3) -0.005(3)
O43 0.030(4) 0.044(5) 0.109(7) 0.039(5) 0.021(4) 0.014(3)
C67 0.030(5) 0.008(4) 0.032(4) -0.003(3) 0.009(3) -0.007(3)
C83 0.022(4) 0.012(4) 0.029(4) 0.002(3) 0.001(3) 0.001(3)
C12 0.021(4) 0.016(4) 0.036(4) -0.001(3) 0.006(3) 0.001(3)
C20 0.030(5) 0.028(5) 0.023(4) -0.003(3) 0.001(3) 0.014(4)
C35 0.039(6) 0.017(4) 0.030(4) -0.002(3) 0.001(4) 0.000(4)
C77 0.035(5) 0.010(4) 0.032(4) 0.001(3) 0.002(4) -0.002(3)
C47 0.014(4) 0.010(4) 0.039(4) -0.002(3) 0.008(3) 0.002(3)
O28 0.039(4) 0.059(5) 0.037(4) 0.009(3) 0.003(3) -0.006(4)
C89 0.016(4) 0.008(4) 0.038(4) 0.001(3) 0.010(3) 0.005(3)
C60 0.016(4) 0.028(5) 0.047(5) -0.008(4) 0.020(4) -0.005(4)
C41 0.016(4) 0.018(4) 0.038(5) 0.006(3) 0.001(3) -0.004(3)
C81 0.018(4) 0.017(4) 0.044(5) 0.005(3) 0.015(4) 0.002(3)
C46 0.022(4) 0.009(4) 0.028(4) 0.002(3) 0.007(3) -0.001(3)
C39 0.021(4) 0.021(4) 0.040(5) 0.007(4) 0.016(4) 0.000(3)
C25 0.030(5) 0.016(4) 0.032(4) -0.004(3) 0.008(4) 0.003(3)
C26 0.024(4) 0.014(4) 0.036(4) 0.001(3) 0.010(3) -0.001(3)
O64 0.033(4) 0.039(4) 0.049(4) 0.008(3) 0.018(3) -0.002(3)
C68 0.016(4) 0.006(4) 0.031(4) 0.001(3) 0.006(3) -0.004(3)
O51 0.051(5) 0.051(5) 0.057(5) -0.024(4) 0.004(4) 0.022(4)
K8 0.0237(10) 0.0257(10) 0.0332(10) 0.0012(7) 0.0048(7) 0.0060(7)
K9 0.0188(9) 0.0174(9) 0.0400(10) -0.0019(7) 0.0040(7) 0.0032(7)
K4 0.0344(13) 0.0660(17) 0.0472(13) 0.0049(11) 0.0077(10) 0.0037(11)
K2 0.0165(10) 0.0165(17) 0.043(7) 0.000(3) 0.008(2) -0.0008(10)
K5 0.0222(10) 0.0287(10) 0.0341(10) -0.0022(7) 0.0030(7) -0.0003(7)
K1 0.0472(14) 0.0500(14) 0.0422(12) 0.0000(10) 0.0121(10) 0.0029(11)
K7 0.0393(12) 0.0242(10) 0.0347(10) -0.0003(7) 0.0055(8) 0.0045(8)
Br1 0.0316(7) 0.0223(6) 0.0480(7) 0.0001(5) 0.0012(5) 0.0027(5)
O102 0.032(4) 0.039(4) 0.066(5) -0.032(4) 0.003(3) 0.004(3)
O104 0.044(4) 0.019(3) 0.033(3) -0.003(2) 0.007(3) -0.013(3)
O105 0.076(6) 0.043(5) 0.081(6) 0.025(4) 0.046(5) 0.021(4)
O100 0.056(5) 0.069(6) 0.048(5) -0.008(4) 0.005(4) -0.003(4)
O101 0.085(7) 0.042(5) 0.096(7) -0.001(5) 0.026(6) -0.001(5)
O103 0.043(5) 0.061(6) 0.087(6) 0.034(5) -0.011(4) -0.011(4)
O106 0.102(8) 0.040(5) 0.051(5) -0.003(4) 0.006(5) -0.027(5)
O107 0.068(7) 0.073(8) 0.113(9) 0.013(7) -0.009(6) 0.000(6)
O108 0.192(16) 0.119(12) 0.059(7) 0.037(7) -0.048(8) -0.082(12)
Br1A 0.0316(7) 0.0223(6) 0.0480(7) 0.0001(5) 0.0012(5) 0.0027(5)
K2A 0.0165(10) 0.0165(17) 0.043(7) 0.000(3) 0.008(2) -0.0008(10)

loop_
_atom_type_symbol
_atom_type_description
_atom_type_scat_dispersion_real
_atom_type_scat_dispersion_imag
_atom_type_scat_source
C C 0.0181 0.0091 'International Tables Vol C Tables 4.2.6.8 and 6.1.1.4'
H H 0.0000 0.0000 'International Tables Vol C Tables 4.2.6.8 and 6.1.1.4'
Br Br -0.6763 1.2805 'International Tables Vol C Tables 4.2.6.8 and 6.1.1.4'
K K 0.3868 1.0657 'International Tables Vol C Tables 4.2.6.8 and 6.1.1.4'
N N 0.0311 0.0180 'International Tables Vol C Tables 4.2.6.8 and 6.1.1.4'
O O 0.0492 0.0322 'International Tables Vol C Tables 4.2.6.8 and 6.1.1.4'
S S 0.3331 0.5567 'International Tables Vol C Tables 4.2.6.8 and 6.1.1.4'

loop_
_exptl_crystal_face_index_h
_exptl_crystal_face_index_k
_exptl_crystal_face_index_l
_exptl_crystal_face_perp_dist
8 6 -8 0.1210
0 0 21 0.0417
0 -1 -21 0.0446
12 -2 -2 0.1484
-10 -3 6 0.1119
0 8 -8 0.1401
-10 4 -1 0.1363
0 -8 8 0.0815

loop_
_geom_angle_atom_site_label_1
_geom_angle_atom_site_label_2
_geom_angle_atom_site_label_3
_geom_angle
_geom_angle_site_symmetry_1
_geom_angle_site_symmetry_3
O59 K3 N52 54.60(17) . .
O45 K3 O59 90.60(19) . .
O45 K3 N52 89.38(19) . .
O29 K3 O59 111.7(2) . .
O29 K3 O45 99.1(2) . .
O29 K3 N52 164.3(2) . .
O29 K3 O50 88.9(2) . .
O29 K3 O101 97.0(3) . .
O50 K3 O59 100.8(2) . .
O50 K3 O45 162.7(2) . .
O50 K3 N52 86.71(19) . .
O50 K3 O101 100.8(3) . .
O101 K3 O59 144.2(3) . .
O101 K3 O45 63.1(3) . .
O101 K3 N52 98.7(3) . .
O91 S90 O92 113.8(4) . .
O91 S90 O93 112.6(4) . .
O91 S90 C89 106.2(4) . .
O92 S90 C89 107.1(4) . .
O93 S90 O92 110.3(4) . .
O93 S90 C89 106.3(4) . .
O70 S69 O71 113.7(4) . .
O70 S69 O72 112.4(4) . .
O70 S69 C68 107.0(4) . .
O70 S69 K7 142.8(3) . .
O71 S69 C68 106.9(4) . .
O71 S69 K7 62.9(3) . .
O72 S69 O71 110.3(4) . .
O72 S69 C68 106.0(4) . .
O72 S69 K7 48.7(3) . .
C68 S69 K7 109.2(3) . .
O66 K6 O64 48.26(18) . .
O80 K6 O66 92.38(18) . .
O80 K6 O70 110.83(18) . 1_565
O80 K6 O64 74.47(19) . .
O80 K6 O105 136.8(3) . .
O70 K6 O66 150.01(19) 1_565 .
O70 K6 O64 154.83(19) 1_565 .
O70 K6 O105 74.4(2) 1_565 .
O49 K6 O66 95.1(2) 1_565 .
O49 K6 O80 122.6(2) 1_565 .
O49 K6 O70 88.29(19) 1_565 1_565
O49 K6 O64 69.3(2) 1_565 .
O49 K6 O105 100.0(3) 1_565 .
O105 K6 O66 75.7(2) . .
O105 K6 O64 119.5(2) . .
O50 S48 K3 43.5(3) . .
O50 S48 C47 106.6(4) . .
O50 S48 O51 110.4(5) . .
O49 S48 K3 135.2(3) . .
O49 S48 O50 112.8(4) . .
O49 S48 C47 109.3(4) . .
O49 S48 O51 112.1(5) . .
C47 S48 K3 114.0(3) . .
O51 S48 K3 67.1(4) . .
O51 S48 C47 105.3(4) . .
O86 S84 O87 112.8(4) . .
O86 S84 C83 107.0(4) . .
O86 S84 K8 60.2(2) . 3_666
O86 S84 K5 137.9(2) . .
O86 S84 K7 61.2(2) . .
O85 S84 O86 112.1(4) . .
O85 S84 O87 111.2(4) . .
O85 S84 C83 108.3(4) . .
O85 S84 K8 130.6(3) . 3_666
O85 S84 K5 55.4(3) . .
O85 S84 K7 56.8(2) . .
O87 S84 C83 105.0(4) . .
O87 S84 K8 52.6(3) . 3_666
O87 S84 K5 56.1(3) . .
O87 S84 K7 109.3(3) . .
C83 S84 K8 120.7(3) . 3_666
C83 S84 K5 115.1(3) . .
C83 S84 K7 145.7(3) . .
K8 S84 K5 95.98(7) 3_666 .
K8 S84 K7 83.15(6) 3_666 .
K7 S84 K5 83.27(6) . .
O45 S42 O44 108.8(4) . .
O45 S42 C41 107.9(4) . .
O45 S42 K4 55.9(3) . .
O45 S42 K5 138.1(3) . 3_766
O44 S42 C41 103.4(4) . .
O44 S42 K4 53.2(3) . .
O44 S42 K5 43.4(3) . 3_766
O43 S42 O45 116.6(5) . .
O43 S42 O44 109.5(6) . .
O43 S42 C41 109.8(5) . .
O43 S42 K4 136.9(4) . .
O43 S42 K5 67.1(5) . 3_766
C41 S42 K4 112.7(3) . .
C41 S42 K5 109.2(3) . 3_766
K4 S42 K5 91.75(8) . 3_766
O29 S27 O28 113.5(5) . .
O29 S27 C26 108.4(4) . .
O29 S27 K2 133.5(5) . 1_545
O29 S27 K1 61.4(3) . .
O29 S27 K2A 136.1(7) . 1_545
O30 S27 O29 113.4(4) . .
O30 S27 O28 107.8(5) . .
O30 S27 C26 106.9(4) . .
O30 S27 K2 53.0(6) . 1_545
O30 S27 K1 113.7(3) . .
O30 S27 K2A 48.8(8) . 1_545
O28 S27 C26 106.5(4) . .
O28 S27 K2 54.9(6) . 1_545
O28 S27 K1 55.0(3) . .
O28 S27 K2A 59.2(8) . 1_545
C26 S27 K2 118.0(4) . 1_545
C26 S27 K1 138.9(3) . .
C26 S27 K2A 115.1(7) . 1_545
K1 S27 K2 83.1(5) . 1_545
K1 S27 K2A 87.9(7) . 1_545
O24 S21 C20 106.2(4) . .
O24 S21 K8 135.9(3) . 3_766
O24 S21 K5 59.5(3) . 3_766
O22 S21 O24 112.4(4) . .
O22 S21 O23 111.1(5) . .
O22 S21 C20 109.7(4) . .
O22 S21 K8 63.7(3) . 3_766
O22 S21 K5 127.5(3) . 3_766
O23 S21 O24 113.4(4) . .
O23 S21 C20 103.4(4) . .
O23 S21 K8 47.5(3) . 3_766
O23 S21 K5 54.2(3) . 3_766
C20 S21 K8 116.5(3) . 3_766
C20 S21 K5 122.6(3) . 3_766
K5 S21 K8 87.25(7) 3_766 3_766
K6 S017 K5 97.39(7) . .
O66 S017 K6 51.9(3) . .
O66 S017 C62 106.9(4) . .
O66 S017 O64 111.2(4) . .
O66 S017 K5 46.0(3) . .
O65 S017 K6 139.6(3) . .
O65 S017 O66 113.0(4) . .
O65 S017 C62 107.9(4) . .
O65 S017 O64 112.3(5) . .
O65 S017 K5 83.7(3) . .
C62 S017 K6 112.4(3) . .
C62 S017 K5 84.1(3) . .
O64 S017 K6 59.8(3) . .
O64 S017 C62 104.9(4) . .
O64 S017 K5 157.2(3) . .
C37 O38 C39 117.0(7) . .
C37 O38 K2 124.5(5) . .
C37 O38 K2A 126.4(9) . .
C39 O38 K2 115.9(6) . .
C39 O38 K2A 113.1(9) . .
C16 O17 C18 118.1(7) . .
C16 O17 K9 126.1(5) . 1_645
C18 O17 K9 112.2(5) . 1_645
S84 O86 K8 94.6(3) . 3_666
S84 O86 K9 136.7(3) . 1_545
S84 O86 K7 93.8(3) . .
K8 O86 K7 98.75(17) 3_666 .
K9 O86 K8 128.5(2) 1_545 3_666
K9 O86 K7 84.99(16) 1_545 .
S017 O66 K6 104.2(3) . .
S017 O66 K5 111.9(3) . .
K5 O66 K6 142.3(2) . .
C79 O80 K6 127.2(5) . .
C79 O80 C81 117.1(6) . .
C81 O80 K6 109.4(5) . .
S21 O24 K2 148.4(7) . .
S21 O24 K5 94.2(3) . 3_766
S21 O24 K2A 142.5(10) . .
K2 O24 K5 117.4(7) . 3_766
K5 O24 K2A 123.0(9) 3_766 .
C58 O59 K3 126.9(5) . .
C58 O59 C60 117.0(7) . .
C60 O59 K3 112.0(5) . .
K3 O45 K4 126.2(2) . .
S42 O45 K3 133.6(4) . .
S42 O45 K4 100.2(3) . .
S84 O85 K5 100.5(3) . .
S84 O85 K7 98.4(3) . .
K7 O85 K5 104.3(2) . .
C32 N31 C40 112.7(6) . .
C32 N31 C46 115.8(6) . 1_565
C32 N31 K2 121.1(8) . .
C32 N31 K2A 115.0(10) . .
C40 N31 C46 111.4(6) . 1_565
C40 N31 K2 85.0(5) . .
C40 N31 K2A 86.7(8) . .
C46 N31 K2 106.9(7) 1_565 .
C46 N31 K2A 111.8(9) 1_565 .
C11 N10 C19 112.4(7) . .
C11 N10 C25 116.4(7) . .
C11 N10 K9 115.2(5) . 1_645
C19 N10 C25 112.1(6) . .
C19 N10 K9 84.5(4) . 1_645
C25 N10 K9 112.0(5) . 1_645
S90 O91 K9 130.2(4) . .
S69 O70 K6 129.4(3) . 1_545
C58 C53 N52 118.3(7) . .
C54 C53 N52 123.5(8) . .
C54 C53 C58 118.1(8) . .
C79 C74 N73 118.4(7) . .
C75 C74 N73 123.5(7) . .
C75 C74 C79 118.0(8) . .
C74 N73 K6 112.5(5) . .
C74 N73 C82 113.7(6) . .
C74 N73 C88 115.7(6) . .
C82 N73 K6 86.9(4) . .
C82 N73 C88 111.2(6) . .
C88 N73 K6 113.6(5) . .
K3 O29 K1 84.7(2) . .
S27 O29 K3 167.5(5) . .
S27 O29 K1 93.5(4) . .
S69 O71 K9 157.8(4) . 1_545
S69 O71 K7 92.6(3) . .
K9 O71 K7 84.92(18) 1_545 .
S90 O92 K2 146.9(7) . 1_455
S90 O92 K2A 152.5(10) . 1_455
C16 C11 N10 119.1(8) . .
C12 C11 N10 123.8(8) . .
C12 C11 C16 117.1(8) . .
S84 O87 K8 102.7(3) . 3_666
S84 O87 K8 146.2(4) . .
S84 O87 K5 99.7(3) . .
K8 O87 K8 76.29(16) 3_666 .
K8 O87 K5 127.5(2) 3_666 .
K8 O87 K5 107.6(2) . .
O80 C79 C74 115.7(7) . .
O80 C79 C78 125.0(7) . .
C78 C79 C74 119.3(8) . .
C53 N52 K3 114.8(5) . .
C53 N52 C61 112.9(6) . .
C53 N52 C67 116.2(6) . .
C61 N52 K3 86.2(4) . .
C61 N52 C67 110.5(6) . .
C67 N52 K3 112.4(5) . .
S69 O72 K7 108.4(3) . .
S017 O65 K4 145.5(5) . .
S017 O65 K4 133.8(4) . 3_766
K4 O65 K4 73.2(2) . 3_766
C37 C36 H36 119.5 . .
C35 C36 H36 119.5 . .
C35 C36 C37 121.0(8) . .
S27 O30 K2 103.2(7) . 1_545
S27 O30 K2A 108.5(10) . 1_545
S21 O22 K8 92.3(4) . 3_766
S21 O22 K8 126.2(4) . 1_655
K8 O22 K8 70.66(18) 1_655 3_766
S48 O50 K3 115.1(4) . .
N31 C32 C37 117.8(7) . .
C33 C32 N31 123.5(7) . .
C33 C32 C37 118.6(8) . .
C32 C33 H33 119.9 . .
C32 C33 C34 120.2(8) . .
C34 C33 H33 119.9 . .
C14 C13 H13 120.0 . .
C12 C13 H13 120.0 . .
C12 C13 C14 120.0(8) . .
O38 C37 C36 125.3(8) . .
O38 C37 C32 115.4(7) . .
C36 C37 C32 119.4(8) . .
C56 C57 H57 119.5 . .
C56 C57 C58 120.9(8) . .
C58 C57 H57 119.5 . .
S48 O49 K6 168.3(5) . 1_545
K6 C82 H82A 74.6 . .
K6 C82 H82B 66.5 . .
N73 C82 K6 67.2(4) . .
N73 C82 H82A 108.7 . .
N73 C82 H82B 108.7 . .
N73 C82 C83 114.4(6) . .
H82A C82 H82B 107.6 . .
C83 C82 K6 175.0(6) . .
C83 C82 H82A 108.7 . .
C83 C82 H82B 108.7 . .
C57 C56 H56 119.9 . .
C57 C56 C55 120.2(8) . .
C55 C56 H56 119.9 . .
O59 C58 C53 115.4(8) . .
C57 C58 O59 124.3(8) . .
C57 C58 C53 120.3(8) . .
C74 C75 H75 119.6 . .
C76 C75 C74 120.7(8) . .
C76 C75 H75 119.6 . .
C75 C76 H76 119.8 . .
C75 C76 C77 120.3(8) . .
C77 C76 H76 119.8 . .
C33 C34 H34 120.0 . .
C35 C34 C33 120.0(8) . .
C35 C34 H34 120.0 . .
N73 C88 H88A 109.4 . .
N73 C88 H88B 109.4 . .
N73 C88 C89 111.4(6) . .
H88A C88 H88B 108.0 . .
C89 C88 H88A 109.4 . .
C89 C88 H88B 109.4 . .
C56 C55 H55 120.3 . .
C56 C55 C54 119.4(8) . .
C54 C55 H55 120.3 . .
S42 O44 K4 137.8(4) . 3_766
S42 O44 K4 101.9(3) . .
S42 O44 K5 114.9(4) . 3_766
K4 O44 K4 71.4(2) 3_766 .
K5 O44 K4 97.6(2) 3_766 3_766
K5 O44 K4 131.4(3) 3_766 .
O17 C16 C11 115.8(7) . .
O17 C16 C15 124.0(8) . .
C15 C16 C11 120.2(8) . .
C79 C78 H78 118.9 . .
C77 C78 C79 122.2(8) . .
C77 C78 H78 118.9 . .
N31 C40 H40A 108.7 . .
N31 C40 H40B 108.7 . .
N31 C40 C41 114.0(6) . .
N31 C40 K2 68.1(5) . .
N31 C40 K2A 66.4(7) . .
H40A C40 H40B 107.6 . .
C41 C40 H40A 108.7 . .
C41 C40 H40B 108.7 . .
C41 C40 K2 175.4(8) . .
C41 C40 K2A 178.6(10) . .
K2 C40 H40A 66.7 . .
K2 C40 H40B 73.8 . .
C53 C54 C55 121.0(8) . .
C53 C54 H54 119.5 . .
C55 C54 H54 119.5 . .
C16 C15 H15 119.7 . .
C14 C15 C16 120.7(9) . .
C14 C15 H15 119.7 . .
S21 O23 K8 109.1(4) . 3_766
S21 O23 K5 100.0(3) . 3_766
K5 O23 K8 118.9(2) 3_766 3_766
C13 C14 H14 120.1 . .
C15 C14 C13 119.9(9) . .
C15 C14 H14 120.1 . .
N10 C19 H19A 108.5 . .
N10 C19 H19B 108.5 . .
N10 C19 C20 115.2(7) . .
N10 C19 K9 68.3(4) . 1_645
H19A C19 H19B 107.5 . .
C20 C19 H19A 108.5 . .
C20 C19 H19B 108.5 . .
C20 C19 K9 174.2(6) . 1_645
K9 C19 H19A 65.8 1_645 .
K9 C19 H19B 73.8 1_645 .
O17 C18 H18A 109.5 . .
O17 C18 H18B 109.5 . .
O17 C18 H18C 109.5 . .
H18A C18 H18B 109.5 . .
H18A C18 H18C 109.5 . .
H18B C18 H18C 109.5 . .
K3 C61 H61A 76.0 . .
K3 C61 H61B 65.3 . .
N52 C61 K3 67.3(4) . .
N52 C61 H61A 108.8 . .
N52 C61 H61B 108.8 . .
N52 C61 C62 114.0(7) . .
H61A C61 H61B 107.6 . .
C62 C61 K3 173.7(6) . .
C62 C61 H61A 108.8 . .
C62 C61 H61B 108.8 . .
S017 C62 H62A 109.1 . .
S017 C62 H62B 109.1 . .
C61 C62 S017 112.6(6) . .
C61 C62 H62A 109.1 . .
C61 C62 H62B 109.1 . .
H62A C62 H62B 107.8 . .
S42 O43 K5 90.1(5) . 3_766
N52 C67 H67A 109.5 . .
N52 C67 H67B 109.5 . .
N52 C67 C68 110.9(7) . .
H67A C67 H67B 108.1 . .
C68 C67 H67A 109.5 . .
C68 C67 H67B 109.5 . .
S84 C83 H83A 109.1 . .
S84 C83 H83B 109.1 . .
C82 C83 S84 112.6(6) . .
C82 C83 H83A 109.1 . .
C82 C83 H83B 109.1 . .
H83A C83 H83B 107.8 . .
C11 C12 H12 118.9 . .
C13 C12 C11 122.1(8) . .
C13 C12 H12 118.9 . .
S21 C20 H20A 109.6 . .
S21 C20 H20B 109.6 . .
C19 C20 S21 110.4(6) . .
C19 C20 H20A 109.6 . .
C19 C20 H20B 109.6 . .
H20A C20 H20B 108.1 . .
C36 C35 C34 120.8(8) . .
C36 C35 H35 119.6 . .
C34 C35 H35 119.6 . .
C76 C77 H77 120.3 . .
C78 C77 C76 119.3(8) . .
C78 C77 H77 120.3 . .
S48 C47 H47A 109.1 . .
S48 C47 H47B 109.1 . .
H47A C47 H47B 107.9 . .
C46 C47 S48 112.3(6) . .
C46 C47 H47A 109.1 . .
C46 C47 H47B 109.1 . .
S27 O28 K2 100.3(6) . 1_545
S27 O28 K1 99.7(4) . .
S27 O28 K2A 96.2(8) . 1_545
K1 O28 K2 105.9(5) . 1_545
K1 O28 K2A 109.9(8) . 1_545
S90 C89 H89A 109.4 . .
S90 C89 H89B 109.4 . .
C88 C89 S90 111.4(6) . .
C88 C89 H89A 109.4 . .
C88 C89 H89B 109.4 . .
H89A C89 H89B 108.0 . .
O59 C60 H60A 109.5 . .
O59 C60 H60B 109.5 . .
O59 C60 H60C 109.5 . .
H60A C60 H60B 109.5 . .
H60A C60 H60C 109.5 . .
H60B C60 H60C 109.5 . .
S42 C41 H41A 109.3 . .
S42 C41 H41B 109.3 . .
C40 C41 S42 111.8(6) . .
C40 C41 H41A 109.3 . .
C40 C41 H41B 109.3 . .
H41A C41 H41B 107.9 . .
K6 C81 H81A 107.8 . .
K6 C81 H81B 141.6 . .
K6 C81 H81C 65.3 . .
O80 C81 K6 47.8(4) . .
O80 C81 H81A 109.5 . .
O80 C81 H81B 109.5 . .
O80 C81 H81C 109.5 . .
H81A C81 H81B 109.5 . .
H81A C81 H81C 109.5 . .
H81B C81 H81C 109.5 . .
N31 C46 C47 110.9(6) 1_545 .
N31 C46 H46A 109.5 1_545 .
N31 C46 H46B 109.5 1_545 .
C47 C46 H46A 109.5 . .
C47 C46 H46B 109.5 . .
H46A C46 H46B 108.0 . .
O38 C39 H39A 109.5 . .
O38 C39 H39B 109.5 . .
O38 C39 H39C 109.5 . .
O38 C39 K2A 45.3(7) . .
H39A C39 H39B 109.5 . .
H39A C39 H39C 109.5 . .
H39B C39 H39C 109.5 . .
K2A C39 H39A 133.7 . .
K2A C39 H39B 65.3 . .
K2A C39 H39C 115.5 . .
N10 C25 H25A 109.4 . .
N10 C25 H25B 109.4 . .
N10 C25 C26 111.3(7) . .
H25A C25 H25B 108.0 . .
C26 C25 H25A 109.4 . .
C26 C25 H25B 109.4 . .
S27 C26 H26A 109.0 . .
S27 C26 H26B 109.0 . .
C25 C26 S27 112.7(6) . .
C25 C26 H26A 109.0 . .
C25 C26 H26B 109.0 . .
H26A C26 H26B 107.8 . .
S017 O64 K6 95.6(3) . .
S69 C68 H68A 109.3 . .
S69 C68 H68B 109.3 . .
C67 C68 S69 111.6(6) . .
C67 C68 H68A 109.3 . .
C67 C68 H68B 109.3 . .
H68A C68 H68B 108.0 . .
S48 O51 K3 88.6(4) . .
S48 O51 K1 147.5(5) . .
K1 O51 K3 78.0(2) . .
O87 K8 O87 103.71(16) 3_666 .
O87 K8 O22 76.2(2) 3_666 1_455
O87 K8 O22 65.60(18) . 1_455
O87 K8 O104 77.39(19) 3_666 .
O23 K8 O87 110.0(2) 3_766 3_666
O23 K8 O87 63.76(19) 3_766 .
O23 K8 O22 129.0(2) 3_766 1_455
O23 K8 O104 158.8(2) 3_766 .
O23 K8 O103 87.5(3) 3_766 .
O104 K8 O87 135.24(18) . .
O104 K8 O22 71.57(19) . 1_455
O103 K8 O87 119.5(3) . .
O103 K8 O87 136.6(3) . 3_666
O103 K8 O22 123.5(3) . 1_455
O103 K8 O104 74.7(2) . .
O91 K9 O17 109.54(19) . 1_465
O71 K9 O17 108.4(2) 1_565 1_465
O71 K9 O91 93.52(19) 1_565 .
O71 K9 O106 87.3(3) 1_565 .
O106 K9 O17 157.8(3) . 1_465
O106 K9 O91 84.2(2) . .
O45 K4 H10A 90.7 . .
O45 K4 H10B 73.4 . .
O65 K4 O45 112.3(2) 3_766 .
O65 K4 O45 72.3(2) . .
O65 K4 O65 106.8(2) . 3_766
O65 K4 O44 68.2(2) . 3_766
O65 K4 O44 72.4(2) . .
O65 K4 O44 66.2(2) 3_766 .
O65 K4 H10A 70.0 3_766 .
O65 K4 H10A 160.3 . .
O65 K4 H10B 61.0 3_766 .
O65 K4 H10B 134.3 . .
O44 K4 O45 48.63(19) . .
O44 K4 O45 139.4(2) 3_766 .
O44 K4 O65 71.7(2) 3_766 3_766
O44 K4 O44 108.6(2) 3_766 .
O44 K4 H10A 125.9 3_766 .
O44 K4 H10A 89.0 . .
O44 K4 H10B 62.3 . .
O44 K4 H10B 131.5 3_766 .
O102 K4 O45 75.9(2) . .
O102 K4 O65 72.3(2) . 3_766
O102 K4 O65 145.0(3) . .
O102 K4 O44 137.6(2) . 3_766
O102 K4 O44 75.7(3) . .
O102 K4 H10A 15.5 . .
O102 K4 H10B 15.5 . .
H10A K4 H10B 26.7 . .
O24 K2 O38 84.7(5) . .
O24 K2 N31 92.4(3) . .
O24 K2 O30 176.4(13) . 1_565
O24 K2 O28 134.8(11) . 1_565
N31 K2 O38 53.3(4) . .
O92 K2 O38 92.0(10) 1_655 .
O92 K2 O24 89.6(4) 1_655 .
O92 K2 N31 144.7(13) 1_655 .
O92 K2 O30 89.8(5) 1_655 1_565
O92 K2 O28 84.2(3) 1_655 1_565
O30 K2 O38 91.8(8) 1_565 .
O30 K2 N31 86.0(4) 1_565 .
O30 K2 O28 48.6(3) 1_565 1_565
O28 K2 O38 140.1(8) 1_565 .
O28 K2 N31 117.4(5) 1_565 .
O66 K5 O24 164.90(18) . 3_766
O66 K5 O85 81.15(18) . .
O66 K5 O87 97.59(18) . .
O24 K5 O85 107.35(18) 3_766 .
O24 K5 O87 80.11(17) 3_766 .
O85 K5 O87 48.16(16) . .
O44 K5 O66 80.7(2) 3_766 .
O44 K5 O24 97.99(19) 3_766 3_766
O44 K5 O85 143.6(2) 3_766 .
O44 K5 O87 166.3(2) 3_766 .
O23 K5 O66 113.6(2) 3_766 .
O23 K5 O24 52.03(18) 3_766 3_766
O23 K5 O85 110.5(2) 3_766 .
O23 K5 O87 62.41(19) 3_766 .
O23 K5 O44 105.7(2) 3_766 3_766
O29 K1 H10E 160.8 . .
O29 K1 H10F 139.6 . .
O29 K1 H10L 76.7 . .
O28 K1 O29 49.6(2) . .
O28 K1 H10E 145.3 . .
O28 K1 H10F 131.9 . .
O28 K1 O107 83.2(4) . .
O28 K1 H10L 37.3 . .
O51 K1 O29 79.3(2) . .
O51 K1 O28 107.8(2) . .
O51 K1 H10E 99.5 . .
O51 K1 H10F 120.2 . .
O51 K1 O101 68.1(3) . .
O51 K1 O107 137.7(3) . .
O51 K1 H10L 144.8 . .
O100 K1 O29 155.2(3) . .
O100 K1 O28 133.0(3) . .
O100 K1 O51 115.1(3) . .
O100 K1 H10E 15.7 . .
O100 K1 H10F 15.7 . .
O100 K1 O101 79.2(3) . .
O100 K1 O107 78.0(4) . .
O100 K1 H10L 97.0 . .
H10E K1 H10F 27.1 . .
H10E K1 H10L 111.5 . .
H10F K1 H10L 94.6 . .
O101 K1 O29 88.7(3) . .
O101 K1 O28 136.7(3) . .
O101 K1 H10E 73.4 . .
O101 K1 H10F 70.3 . .
O101 K1 O107 76.1(3) . .
O101 K1 H10L 135.9 . .
O107 K1 O29 78.1(3) . .
O107 K1 H10E 90.9 . .
O107 K1 H10F 63.9 . .
O107 K1 H10L 60.3 . .
O85 K7 O86 48.06(16) . .
O72 K7 O86 123.79(18) . .
O72 K7 O85 108.64(18) . .
O72 K7 O106 97.6(2) . 1_545
O72 K7 O108 74.4(4) . 3_756
O104 K7 O86 75.50(19) 3_666 .
O104 K7 O85 88.49(18) 3_666 .
O104 K7 O72 159.8(2) 3_666 .
O104 K7 O106 84.8(2) 3_666 1_545
O104 K7 O108 86.2(4) 3_666 3_756
O106 K7 O86 65.8(2) 1_545 .
O106 K7 O85 112.9(2) 1_545 .
O108 K7 O86 144.3(4) 3_756 .
O108 K7 O85 163.1(3) 3_756 .
O108 K7 O106 82.5(4) 3_756 1_545
K4 Br1 K2 119.2(2) . 3_766
K4 Br1 K5 79.30(7) . .
K4 Br1 K1 109.92(7) . 3_756
K4 Br1 K7 146.49(7) . .
K5 Br1 K2 88.26(18) . 3_766
K5 Br1 K7 85.88(5) . .
K1 Br1 K2 82.04(19) 3_756 3_766
K1 Br1 K5 169.03(8) 3_756 .
K1 Br1 K7 88.97(6) 3_756 .
K7 Br1 K2 89.9(2) . 3_766
K4 O102 H10A 109.4 . .
K4 O102 H10B 109.6 . .
H10A O102 H10B 109.3 . .
K7 O104 K8 108.5(2) 3_666 .
K6 O105 H10C 109.6 . .
K6 O105 H10D 109.5 . .
H10C O105 H10D 109.3 . .
K1 O100 H10E 109.8 . .
K1 O100 H10F 110.0 . .
H10E O100 H10F 108.9 . .
K3 O101 K1 86.2(3) . .
K8 O103 H10G 112.1 . .
K8 O103 H10H 111.8 . .
H10G O103 H10H 106.7 . .
K9 O106 K7 89.8(3) . 1_565
K1 O107 H10I 112.4 . .
K1 O107 H10J 113.1 . .
H10I O107 H10J 105.9 . .
K7 O108 H10K 114.3 3_756 .
K7 O108 H10L 114.1 3_756 .
H10K O108 H10L 103.9 . .
K1 Br1A K5 165.1(5) 3_756 .
K1 Br1A K7 99.8(3) 3_756 .
K1 Br1A K2A 98.2(7) 3_756 3_766
K7 Br1A K5 85.8(2) . .
K7 Br1A K2A 109.3(7) . 3_766
K2A Br1A K5 92.9(6) 3_766 .
S27 K2A C39 123.1(12) 1_565 .
S27 K2A K1 45.0(5) 1_565 1_565
O38 K2A S27 121.3(13) . 1_565
O38 K2A O24 88.8(10) . .
O38 K2A N31 56.3(7) . .
O38 K2A O30 98.8(13) . 1_565
O38 K2A C40 60.2(7) . .
O38 K2A O28 145.9(14) . 1_565
O38 K2A C39 21.6(4) . .
O38 K2A K1 138.6(10) . 1_565
O38 K2A Br1A 136.5(12) . 3_766
O24 K2A S27 149.6(16) . 1_565
O24 K2A N31 92.1(10) . .
O24 K2A C40 65.1(7) . .
O24 K2A O28 125.1(15) . 1_565
O24 K2A C39 86.0(10) . .
O24 K2A K1 110.5(12) . 1_565
O24 K2A Br1A 71.9(10) . 3_766
N31 K2A S27 101.6(9) . 1_565
N31 K2A C40 27.0(3) . .
N31 K2A O28 113.3(12) . 1_565
N31 K2A C39 77.8(9) . .
N31 K2A K1 85.8(9) . 1_565
N31 K2A Br1A 85.1(10) . 3_766
O92 K2A S27 86.9(9) 1_655 1_565
O92 K2A O38 101.2(15) 1_655 .
O92 K2A O24 90.8(10) 1_655 .
O92 K2A N31 157.2(19) 1_655 .
O92 K2A O30 93.2(11) 1_655 1_565
O92 K2A C40 148.3(14) 1_655 .
O92 K2A O28 82.9(10) 1_655 1_565
O92 K2A C39 79.9(11) 1_655 .
O92 K2A K1 114.2(11) 1_655 1_565
O92 K2A Br1A 117.2(14) 1_655 3_766
O30 K2A S27 22.7(3) 1_565 1_565
O30 K2A O24 170.6(19) 1_565 .
O30 K2A N31 87.5(10) 1_565 .
O30 K2A C40 113.8(11) 1_565 .
O30 K2A O28 47.2(6) 1_565 1_565
O30 K2A C39 103.0(13) 1_565 .
O30 K2A K1 60.1(8) 1_565 1_565
O30 K2A Br1A 98.7(12) 1_565 3_766
C40 K2A S27 124.4(11) . 1_565
C40 K2A C39 78.3(9) . .
C40 K2A K1 94.2(9) . 1_565
C40 K2A Br1A 76.2(9) . 3_766
O28 K2A S27 24.6(3) 1_565 1_565
O28 K2A C40 127.3(13) 1_565 .
O28 K2A C39 144.5(13) 1_565 .
O28 K2A K1 33.5(5) 1_565 1_565
O28 K2A Br1A 63.5(9) 1_565 3_766
C39 K2A K1 157.2(10) . 1_565
Br1A K2A S27 82.3(9) 3_766 1_565
Br1A K2A C39 151.6(11) 3_766 .
Br1A K2A K1 38.6(5) 3_766 1_565

loop_
_geom_bond_atom_site_label_1
_geom_bond_atom_site_label_2
_geom_bond_distance
_geom_bond_site_symmetry_2
K3 O59 2.802(6) .
K3 O45 2.783(7) .
K3 O29 2.651(7) .
K3 N52 3.036(7) .
K3 O50 2.725(7) .
K3 O101 2.777(12) .
S90 O91 1.447(6) .
S90 O92 1.469(6) .
S90 O93 1.460(7) .
S90 C89 1.773(8) .
S69 O70 1.460(6) .
S69 O71 1.478(6) .
S69 O72 1.464(7) .
S69 C68 1.762(8) .
S69 K7 3.565(3) .
K6 O66 2.838(6) .
K6 O80 2.767(6) .
K6 O70 2.769(6) 1_565
K6 O49 2.704(7) 1_565
K6 O64 3.036(8) .
K6 O105 2.770(9) .
S48 O50 1.445(7) .
S48 O49 1.430(7) .
S48 C47 1.763(8) .
S48 O51 1.473(8) .
S84 O86 1.460(6) .
S84 O85 1.457(6) .
S84 O87 1.461(6) .
S84 C83 1.778(8) .
S84 K8 3.414(3) 3_666
S84 K5 3.513(3) .
S84 K7 3.444(3) .
S42 O45 1.438(6) .
S42 O44 1.497(8) .
S42 O43 1.428(8) .
S42 C41 1.760(9) .
S42 K4 3.491(3) .
S42 K5 3.684(3) 3_766
S27 O29 1.451(7) .
S27 O30 1.438(7) .
S27 O28 1.481(8) .
S27 C26 1.778(9) .
S27 K2 3.473(11) 1_545
S27 K1 3.414(3) .
S27 K2A 3.54(3) 1_545
S21 O24 1.468(6) .
S21 O22 1.423(8) .
S21 O23 1.464(7) .
S21 C20 1.768(9) .
S21 K8 3.491(3) 3_766
S21 K5 3.307(3) 3_766
S017 O66 1.457(7) .
S017 O65 1.444(7) .
S017 C62 1.755(8) .
S017 O64 1.461(7) .
S017 K5 3.604(3) .
O38 C37 1.377(10) .
O38 C39 1.416(10) .
O38 K2 3.01(3) .
O38 K2A 2.73(4) .
O17 C16 1.367(11) .
O17 C18 1.423(11) .
O17 K9 2.786(6) 1_645
O86 K8 2.971(6) 3_666
O86 K9 2.804(6) 1_545
O86 K7 3.024(6) .
O66 K5 2.797(7) .
O80 C79 1.382(10) .
O80 C81 1.444(10) .
O24 K2 2.829(12) .
O24 K5 2.858(6) 3_766
O24 K2A 2.89(4) .
O59 C58 1.382(11) .
O59 C60 1.429(10) .
O45 K4 2.936(7) .
O85 K5 2.941(7) .
O85 K7 2.914(6) .
N31 C32 1.433(11) .
N31 C40 1.465(10) .
N31 C46 1.488(10) 1_565
N31 K2 2.998(13) .
N31 K2A 2.96(3) .
N10 C11 1.418(11) .
N10 C19 1.470(10) .
N10 C25 1.482(11) .
N10 K9 2.987(7) 1_645
O91 K9 2.715(7) .
O70 K6 2.769(6) 1_545
C53 N52 1.433(11) .
C53 C58 1.412(12) .
C53 C54 1.385(12) .
C74 N73 1.429(11) .
C74 C79 1.414(12) .
C74 C75 1.406(12) .
N73 C82 1.463(10) .
N73 C88 1.485(10) .
O29 K1 3.002(9) .
O71 K9 2.628(6) 1_545
O71 K7 3.178(7) .
O92 K2 2.723(18) 1_455
O92 K2A 2.60(4) 1_455
C11 C16 1.416(13) .
C11 C12 1.402(13) .
O87 K8 2.856(6) .
O87 K8 2.781(6) 3_666
O87 K5 2.959(6) .
C79 C78 1.402(12) .
N52 C61 1.468(11) .
N52 C67 1.477(10) .
O72 K7 2.821(7) .
O65 K4 2.723(8) .
O65 K4 2.823(7) 3_766
C36 H36 0.9500 .
C36 C37 1.384(13) .
C36 C35 1.367(15) .
O30 K2 2.849(13) 1_545
O30 K2A 2.81(3) 1_545
O22 K8 2.880(7) 1_655
O22 K8 3.132(9) 3_766
C32 C33 1.387(12) .
C32 C37 1.434(11) .
C33 H33 0.9500 .
C33 C34 1.408(13) .
C13 H13 0.9500 .
C13 C14 1.386(15) .
C13 C12 1.373(13) .
C57 H57 0.9500 .
C57 C56 1.366(14) .
C57 C58 1.379(13) .
O49 K6 2.705(7) 1_545
C82 H82A 0.9900 .
C82 H82B 0.9900 .
C82 C83 1.541(11) .
C56 H56 0.9500 .
C56 C55 1.386(14) .
C75 H75 0.9500 .
C75 C76 1.385(13) .
C76 H76 0.9500 .
C76 C77 1.402(14) .
C34 H34 0.9500 .
C34 C35 1.373(14) .
C88 H88A 0.9900 .
C88 H88B 0.9900 .
C88 C89 1.535(11) .
C55 H55 0.9500 .
C55 C54 1.400(13) .
O44 K4 2.858(8) .
O44 K4 2.812(8) 3_766
O44 K5 2.794(7) 3_766
C16 C15 1.397(12) .
C78 H78 0.9500 .
C78 C77 1.345(14) .
C40 H40A 0.9900 .
C40 H40B 0.9900 .
C40 C41 1.543(11) .
C40 K2 3.220(12) .
C40 K2A 3.23(3) .
C54 H54 0.9500 .
C15 H15 0.9500 .
C15 C14 1.376(14) .
O23 K8 2.726(7) 3_766
O23 K5 2.723(7) 3_766
C14 H14 0.9500 .
C19 H19A 0.9900 .
C19 H19B 0.9900 .
C19 C20 1.549(12) .
C19 K9 3.200(8) 1_645
C18 H18A 0.9800 .
C18 H18B 0.9800 .
C18 H18C 0.9800 .
C61 H61A 0.9900 .
C61 H61B 0.9900 .
C61 C62 1.531(12) .
C62 H62A 0.9900 .
C62 H62B 0.9900 .
O43 K5 3.395(12) 3_766
C67 H67A 0.9900 .
C67 H67B 0.9900 .
C67 C68 1.527(11) .
C83 H83A 0.9900 .
C83 H83B 0.9900 .
C12 H12 0.9500 .
C20 H20A 0.9900 .
C20 H20B 0.9900 .
C35 H35 0.9500 .
C77 H77 0.9500 .
C47 H47A 0.9900 .
C47 H47B 0.9900 .
C47 C46 1.522(11) .
O28 K2 2.89(2) 1_545
O28 K1 2.836(8) .
O28 K2A 3.06(4) 1_545
C89 H89A 0.9900 .
C89 H89B 0.9900 .
C60 H60A 0.9800 .
C60 H60B 0.9800 .
C60 H60C 0.9800 .
C41 H41A 0.9900 .
C41 H41B 0.9900 .
C81 H81A 0.9800 .
C81 H81B 0.9800 .
C81 H81C 0.9800 .
C46 N31 1.488(10) 1_545
C46 H46A 0.9900 .
C46 H46B 0.9900 .
C39 H39A 0.9800 .
C39 H39B 0.9800 .
C39 H39C 0.9800 .
C39 K2A 3.54(5) .
C25 H25A 0.9900 .
C25 H25B 0.9900 .
C25 C26 1.504(12) .
C26 H26A 0.9900 .
C26 H26B 0.9900 .
C68 H68A 0.9900 .
C68 H68B 0.9900 .
O51 K1 2.719(9) .
K8 O87 2.781(6) 3_666
K8 O22 2.880(7) 1_455
K8 O23 2.726(7) 3_766
K8 O104 2.835(7) .
K8 O103 2.734(9) .
K9 O17 2.786(6) 1_465
K9 O71 2.628(6) 1_565
K9 O106 2.704(9) .
K4 O65 2.823(7) 3_766
K4 O44 2.812(8) 3_766
K4 O102 2.681(8) .
K4 H10A 3.0832 .
K4 H10B 3.0848 .
K2 O92 2.723(18) 1_655
K2 O30 2.849(13) 1_565
K2 O28 2.89(2) 1_565
K5 O24 2.858(6) 3_766
K5 O44 2.794(7) 3_766
K5 O23 2.723(7) 3_766
K1 O100 2.650(8) .
K1 H10E 3.0631 .
K1 H10F 3.0658 .
K1 O101 2.811(11) .
K1 O107 2.925(13) .
K1 H10L 2.7641 .
K7 O104 2.773(7) 3_666
K7 O106 2.873(11) 1_545
K7 O108 2.828(13) 3_756
Br1 K2 3.64(3) 3_766
Br1 K1 3.309(3) 3_756
O102 H10A 0.8728 .
O102 H10B 0.8723 .
O104 K7 2.773(7) 3_666
O105 H10C 0.8743 .
O105 H10D 0.8748 .
O100 H10E 0.8813 .
O100 H10F 0.8806 .
O103 H10G 0.9339 .
O103 H10H 0.9325 .
O106 K7 2.873(11) 1_565
O107 H10I 0.9647 .
O107 H10J 0.9666 .
O108 K7 2.828(13) 3_756
O108 H10K 1.0087 .
O108 H10L 1.0075 .
Br1A K1 3.044(9) 3_756
Br1A K2A 3.34(5) 3_766
K2A S27 3.54(3) 1_565
K2A O92 2.60(4) 1_655
K2A O30 2.81(3) 1_565
K2A O28 3.06(4) 1_565
K2A K1 4.83(4) 1_565
K2A Br1A 3.34(5) 3_766

loop_
_geom_torsion_atom_site_label_1
_geom_torsion_atom_site_label_2
_geom_torsion_atom_site_label_3
_geom_torsion_atom_site_label_4
_geom_torsion
_geom_torsion_site_symmetry_1
_geom_torsion_site_symmetry_4
K3 S48 O49 K6 69(3) . 1_545
K3 S48 C47 C46 136.5(5) . .
K3 S48 O51 K1 -64.9(9) . .
K3 O59 C58 C53 24.6(10) . .
K3 O59 C58 C57 -155.3(6) . .
K3 N52 C61 C62 -173.3(7) . .
K3 N52 C67 C68 -71.5(7) . .
K6 S017 O66 K5 169.2(4) . .
K6 S017 O65 K4 135.5(5) . .
K6 S017 O65 K4 2.0(9) . 3_766
K6 S017 C62 C61 142.9(5) . .
K6 O80 C79 C74 -27.9(9) . .
K6 O80 C79 C78 150.3(7) . .
K6 N73 C82 C83 -174.9(6) . .
K6 N73 C88 C89 67.1(7) . .
S48 C47 C46 N31 -175.2(5) . 1_545
O17 C16 C15 C14 176.9(8) . .
O86 S84 O85 K5 -133.8(3) . .
O86 S84 O85 K7 -27.5(4) . .
O86 S84 O87 K8 -83.0(7) . .
O86 S84 O87 K8 1.3(4) . 3_666
O86 S84 O87 K5 133.4(3) . .
O86 S84 C83 C82 -178.0(6) . .
O66 S017 O65 K4 77.8(8) . .
O66 S017 O65 K4 -55.7(7) . 3_766
O66 S017 C62 C61 -162.0(6) . .
O66 S017 O64 K6 -7.8(4) . .
O80 C79 C78 C77 -176.0(8) . .
O24 S21 O22 K8 63.9(6) . 1_655
O24 S21 O22 K8 131.5(3) . 3_766
O24 S21 O23 K8 -131.6(3) . 3_766
O24 S21 O23 K5 -6.1(4) . 3_766
O24 S21 C20 C19 177.5(6) . .
O45 S42 O44 K4 -6.0(4) . .
O45 S42 O44 K4 -81.4(6) . 3_766
O45 S42 O44 K5 141.6(4) . 3_766
O45 S42 O43 K5 -133.8(4) . 3_766
O45 S42 C41 C40 -179.2(6) . .
O85 S84 O86 K8 125.3(3) . 3_666
O85 S84 O86 K9 -60.5(6) . 1_545
O85 S84 O86 K7 26.2(4) . .
O85 S84 O87 K8 -125.7(3) . 3_666
O85 S84 O87 K8 150.1(6) . .
O85 S84 O87 K5 6.5(4) . .
O85 S84 C83 C82 -56.9(7) . .
N31 C32 C33 C34 -178.9(8) . .
N31 C32 C37 O38 -3.0(10) . .
N31 C32 C37 C36 176.7(7) . .
N31 C40 C41 S42 -169.9(6) . .
N10 C11 C16 O17 3.3(11) . .
N10 C11 C16 C15 -177.5(7) . .
N10 C11 C12 C13 -179.6(8) . .
N10 C19 C20 S21 161.1(6) . .
N10 C25 C26 S27 176.9(6) . .
O91 S90 O92 K2 -80.3(10) . 1_455
O91 S90 O92 K2A -74(2) . 1_455
O91 S90 C89 C88 -179.8(6) . .
O70 S69 O71 K9 55.9(11) . 1_545
O70 S69 O71 K7 138.8(3) . .
O70 S69 O72 K7 -141.7(3) . .
O70 S69 C68 C67 179.1(6) . .
C53 N52 C61 K3 -115.4(6) . .
C53 N52 C61 C62 71.4(9) . .
C53 N52 C67 C68 63.7(9) . .
C74 N73 C82 K6 113.2(6) . .
C74 N73 C82 C83 -61.6(9) . .
C74 N73 C88 C89 -65.2(9) . .
C74 C79 C78 C77 2.2(13) . .
C74 C75 C76 C77 4.2(12) . .
N73 C74 C79 O80 -4.8(10) . .
N73 C74 C79 C78 176.9(7) . .
N73 C74 C75 C76 -179.9(7) . .
N73 C82 C83 S84 -159.9(6) . .
N73 C88 C89 S90 175.8(5) . .
O29 S27 O30 K2 -127.9(6) . 1_545
O29 S27 O30 K2A -131.7(9) . 1_545
O29 S27 O28 K2 127.8(6) . 1_545
O29 S27 O28 K1 19.6(5) . .
O29 S27 O28 K2A 131.0(8) . 1_545
O29 S27 C26 C25 50.0(8) . .
O71 S69 O70 K6 -151.4(4) . 1_545
O71 S69 O72 K7 -13.6(4) . .
O71 S69 C68 C67 56.9(7) . .
O92 S90 O91 K9 146.9(4) . .
O92 S90 C89 C88 -57.9(7) . .
C11 N10 C19 C20 59.9(9) . .
C11 N10 C19 K9 -115.1(6) . 1_645
C11 N10 C25 C26 63.9(9) . .
C11 C16 C15 C14 -2.3(13) . .
O87 S84 O86 K8 -1.2(4) . 3_666
O87 S84 O86 K9 173.0(4) . 1_545
O87 S84 O86 K7 -100.3(3) . .
O87 S84 O85 K5 -6.5(4) . .
O87 S84 O85 K7 99.8(3) . .
O87 S84 C83 C82 61.9(7) . .
C79 O80 C81 K6 154.1(8) . .
C79 C74 N73 K6 27.7(8) . .
C79 C74 N73 C82 -69.1(9) . .
C79 C74 N73 C88 160.5(7) . .
C79 C74 C75 C76 -2.5(11) . .
C79 C78 C77 C76 -0.5(13) . .
N52 C53 C58 O59 4.8(11) . .
N52 C53 C58 C57 -175.3(7) . .
N52 C53 C54 C55 178.1(7) . .
N52 C61 C62 S017 -164.3(6) . .
N52 C67 C68 S69 -176.2(6) . .
O72 S69 O70 K6 -25.1(5) . 1_545
O72 S69 O71 K9 -71.5(11) . 1_545
O72 S69 O71 K7 11.4(3) . .
O72 S69 C68 C67 -60.7(7) . .
O65 S017 O66 K6 135.9(4) . .
O65 S017 O66 K5 -54.9(5) . .
O65 S017 C62 C61 -40.1(8) . .
O65 S017 O64 K6 -135.6(3) . .
O30 S27 O29 K3 24(3) . .
O30 S27 O29 K1 105.2(4) . .
O30 S27 O28 K2 1.4(6) . 1_545
O30 S27 O28 K1 -106.8(4) . .
O30 S27 O28 K2A 4.6(8) . 1_545
O30 S27 C26 C25 172.5(6) . .
O22 S21 O24 K2 61.6(10) . .
O22 S21 O24 K5 -121.4(4) . 3_766
O22 S21 O24 K2A 65.9(13) . .
O22 S21 O23 K8 -3.8(5) . 3_766
O22 S21 O23 K5 121.7(4) . 3_766
O22 S21 C20 C19 55.8(8) . .
O50 S48 O49 K6 23(3) . 1_545
O50 S48 C47 C46 -177.7(6) . .
O50 S48 O51 K3 -4.7(4) . .
O50 S48 O51 K1 -69.6(9) . .
C32 N31 C40 C41 -62.8(9) . .
C32 N31 C40 K2 121.7(8) . .
C32 N31 C40 K2A 115.8(10) . .
C32 C33 C34 C35 2.7(13) . .
C33 C32 C37 O38 179.6(7) . .
C33 C32 C37 C36 -0.6(12) . .
C33 C34 C35 C36 -1.3(13) . .
C37 O38 C39 K2A 160.6(11) . .
C37 C36 C35 C34 -1.1(14) . .
C37 C32 C33 C34 -1.8(12) . .
C57 C56 C55 C54 1.8(13) . .
O93 S90 O91 K9 20.4(6) . .
O93 S90 O92 K2 47.4(10) . 1_455
O93 S90 O92 K2A 54(2) . 1_455
O93 S90 C89 C88 60.0(7) . .
O49 S48 O50 K3 132.5(4) . .
O49 S48 C47 C46 -55.5(7) . .
O49 S48 O51 K3 -131.3(3) . .
O49 S48 O51 K1 163.8(8) . .
C82 N73 C88 C89 163.2(7) . .
C56 C57 C58 O59 177.0(8) . .
C56 C57 C58 C53 -3.0(13) . .
C56 C55 C54 C53 -2.9(13) . .
C58 C53 N52 K3 -26.6(9) . .
C58 C53 N52 C61 70.1(9) . .
C58 C53 N52 C67 -160.7(7) . .
C58 C53 C54 C55 1.2(12) . .
C58 C57 C56 C55 1.2(13) . .
C75 C74 N73 K6 -154.9(6) . .
C75 C74 N73 C82 108.4(8) . .
C75 C74 N73 C88 -22.1(10) . .
C75 C74 C79 O80 177.7(7) . .
C75 C74 C79 C78 -0.6(12) . .
C75 C76 C77 C78 -2.7(12) . .
C88 N73 C82 K6 -114.1(6) . .
C88 N73 C82 C83 71.0(9) . .
O44 S42 O45 K3 -174.9(5) . .
O44 S42 O45 K4 5.8(4) . .
O44 S42 O43 K5 -9.7(4) . 3_766
O44 S42 C41 C40 65.7(7) . .
C16 C11 C12 C13 1.2(13) . .
C16 C15 C14 C13 -0.1(13) . .
C40 N31 C32 C33 104.3(9) . .
C40 N31 C32 C37 -72.9(9) . .
C54 C53 N52 K3 156.6(6) . .
C54 C53 N52 C61 -106.8(9) . .
C54 C53 N52 C67 22.4(11) . .
C54 C53 C58 O59 -178.2(7) . .
C54 C53 C58 C57 1.8(12) . .
O23 S21 O24 K2 -171.3(9) . .
O23 S21 O24 K5 5.7(4) . 3_766
O23 S21 O24 K2A -167.0(13) . .
O23 S21 O22 K8 3.1(4) . 3_766
O23 S21 O22 K8 -64.5(6) . 1_655
O23 S21 C20 C19 -62.9(7) . .
C14 C13 C12 C11 -3.7(13) . .
C19 N10 C11 C16 71.1(9) . .
C19 N10 C11 C12 -108.0(9) . .
C19 N10 C25 C26 -164.7(7) . .
C18 O17 C16 C11 179.6(7) . .
C18 O17 C16 C15 0.4(12) . .
C61 N52 C67 C68 -165.9(7) . .
C62 S017 O66 K6 -105.5(4) . .
C62 S017 O66 K5 63.7(4) . .
C62 S017 O65 K4 -173.8(5) . 3_766
C62 S017 O65 K4 -40.3(8) . .
C62 S017 O64 K6 107.5(4) . .
O43 S42 O45 K3 -50.4(7) . .
O43 S42 O45 K4 130.3(5) . .
O43 S42 O44 K4 150.1(6) . 3_766
O43 S42 O44 K4 -134.5(4) . .
O43 S42 O44 K5 13.1(5) . 3_766
O43 S42 C41 C40 -51.1(8) . .
C67 N52 C61 K3 112.5(6) . .
C67 N52 C61 C62 -60.7(9) . .
C83 S84 O86 K8 -116.1(3) . 3_666
C83 S84 O86 K9 58.1(6) . 1_545
C83 S84 O86 K7 144.8(3) . .
C83 S84 O85 K5 108.3(3) . .
C83 S84 O85 K7 -145.4(3) . .
C83 S84 O87 K8 33.2(7) . .
C83 S84 O87 K8 117.4(3) . 3_666
C83 S84 O87 K5 -110.4(3) . .
C12 C11 C16 O17 -177.5(7) . .
C12 C11 C16 C15 1.7(12) . .
C12 C13 C14 C15 3.1(13) . .
C20 S21 O24 K2 -58.4(10) . .
C20 S21 O24 K5 118.7(4) . 3_766
C20 S21 O24 K2A -54.1(13) . .
C20 S21 O22 K8 -110.6(4) . 3_766
C20 S21 O22 K8 -178.2(4) . 1_655
C20 S21 O23 K8 113.9(4) . 3_766
C20 S21 O23 K5 -120.7(4) . 3_766
C35 C36 C37 O38 -178.2(8) . .
C35 C36 C37 C32 2.1(13) . .
C47 S48 O50 K3 -107.5(4) . .
C47 S48 O49 K6 -96(2) . 1_545
C47 S48 O51 K3 110.0(3) . .
C47 S48 O51 K1 45.2(10) . .
O28 S27 O29 K3 -100(2) . .
O28 S27 O29 K1 -18.2(5) . .
O28 S27 O30 K2 -1.4(6) . 1_545
O28 S27 O30 K2A -5.3(9) . 1_545
O28 S27 C26 C25 -72.5(7) . .
C89 S90 O91 K9 -95.5(5) . .
C89 S90 O92 K2 162.6(9) . 1_455
C89 S90 O92 K2A 169(2) . 1_455
C60 O59 C58 C53 -179.8(7) . .
C60 O59 C58 C57 0.3(12) . .
C41 S42 O45 K3 73.6(6) . .
C41 S42 O45 K4 -105.7(4) . .
C41 S42 O44 K4 33.1(7) . 3_766
C41 S42 O44 K4 108.5(4) . .
C41 S42 O44 K5 -103.9(4) . 3_766
C41 S42 O43 K5 103.1(4) . 3_766
C81 O80 C79 C74 -176.8(7) . .
C81 O80 C79 C78 1.4(12) . .
C46 N31 C32 C33 -25.6(11) 1_565 .
C46 N31 C32 C37 157.2(7) 1_565 .
C46 N31 C40 C41 69.3(9) 1_565 .
C46 N31 C40 K2 -106.2(8) 1_565 .
C46 N31 C40 K2A -112.1(10) 1_565 .
C39 O38 C37 C36 -2.1(11) . .
C39 O38 C37 C32 177.7(7) . .
C25 N10 C11 C16 -157.6(7) . .
C25 N10 C11 C12 23.2(11) . .
C25 N10 C19 C20 -73.4(9) . .
C25 N10 C19 K9 111.6(6) . 1_645
C26 S27 O29 K3 142(2) . .
C26 S27 O29 K1 -136.3(3) . .
C26 S27 O30 K2 112.7(6) . 1_545
C26 S27 O30 K2A 108.9(9) . 1_545
C26 S27 O28 K2 -113.0(5) . 1_545
C26 S27 O28 K1 138.8(3) . .
C26 S27 O28 K2A -109.8(8) . 1_545
O64 S017 O66 K6 8.6(5) . .
O64 S017 O66 K5 177.7(4) . .
O64 S017 O65 K4 -155.4(7) . .
O64 S017 O65 K4 71.1(7) . 3_766
O64 S017 C62 C61 79.8(7) . .
C68 S69 O70 K6 90.9(5) . 1_545
C68 S69 O71 K9 173.7(10) . 1_545
C68 S69 O71 K7 -103.4(3) . .
C68 S69 O72 K7 101.8(3) . .
O51 S48 O50 K3 6.3(5) . .
O51 S48 O49 K6 148(2) . 1_545
O51 S48 C47 C46 65.1(7) . .
K8 S84 O86 K9 174.2(5) 3_666 1_545
K8 S84 O86 K7 -99.1(2) 3_666 .
K8 S84 O85 K5 -64.8(3) 3_666 .
K8 S84 O85 K7 41.5(4) 3_666 .
K8 S84 O87 K8 -84.3(6) 3_666 .
K8 S84 O87 K5 132.1(3) 3_666 .
K8 S84 C83 C82 117.0(5) 3_666 .
K8 S21 O24 K2 136.3(8) 3_766 .
K8 S21 O24 K5 -46.7(4) 3_766 3_766
K8 S21 O24 K2A 140.6(12) 3_766 .
K8 S21 O22 K8 -67.6(4) 3_766 1_655
K8 S21 O23 K5 125.5(4) 3_766 3_766
K8 S21 C20 C19 -13.9(8) 3_766 .
K9 O17 C16 C11 22.8(10) 1_645 .
K9 O17 C16 C15 -156.4(6) 1_645 .
K9 N10 C11 C16 -23.5(9) 1_645 .
K9 N10 C11 C12 157.4(7) 1_645 .
K9 N10 C19 C20 175.0(7) 1_645 .
K9 N10 C25 C26 -71.6(7) 1_645 .
K4 S42 O45 K3 179.3(6) . .
K4 S42 O44 K4 -75.4(5) . 3_766
K4 S42 O44 K5 147.6(5) . 3_766
K4 S42 O43 K5 -66.3(5) . 3_766
K4 S42 C41 C40 121.1(6) . .
K2 S27 O29 K3 -37(3) 1_545 .
K2 S27 O29 K1 44.9(8) 1_545 .
K2 S27 O28 K1 -108.2(5) 1_545 .
K2 S27 C26 C25 -131.0(8) 1_545 .
K2 O38 C37 C36 159.0(7) . .
K2 O38 C37 C32 -21.2(10) . .
K2 N31 C32 C33 -157.6(7) . .
K2 N31 C32 C37 25.2(9) . .
K2 N31 C40 C41 175.5(9) . .
K5 S84 O86 K8 62.9(4) . 3_666
K5 S84 O86 K9 -122.9(4) . 1_545
K5 S84 O86 K7 -36.2(4) . .
K5 S84 O85 K7 106.3(3) . .
K5 S84 O87 K8 -132.1(3) . 3_666
K5 S84 O87 K8 143.6(7) . .
K5 S84 C83 C82 2.7(7) . .
K5 S42 O45 K3 -135.1(3) 3_766 .
K5 S42 O45 K4 45.5(5) 3_766 .
K5 S42 O44 K4 -147.6(5) 3_766 .
K5 S42 O44 K4 137.0(8) 3_766 3_766
K5 S42 C41 C40 20.7(7) 3_766 .
K5 S21 O24 K2 -177.0(10) 3_766 .
K5 S21 O24 K2A -172.8(13) 3_766 .
K5 S21 O22 K8 -4.1(7) 3_766 1_655
K5 S21 O22 K8 63.5(3) 3_766 3_766
K5 S21 O23 K8 -125.5(4) 3_766 3_766
K5 S21 C20 C19 -118.7(6) 3_766 .
K5 S017 O66 K6 -169.2(4) . .
K5 S017 O65 K4 -92.1(5) . 3_766
K5 S017 O65 K4 41.4(7) . .
K5 S017 C62 C61 -121.5(6) . .
K5 S017 O64 K6 -3.5(9) . .
K1 S27 O29 K3 -82(2) . .
K1 S27 O30 K2 -60.3(5) . 1_545
K1 S27 O30 K2A -64.1(9) . 1_545
K1 S27 O28 K2 108.2(5) . 1_545
K1 S27 O28 K2A 111.5(8) . 1_545
K1 S27 C26 C25 -17.3(9) . .
K7 S69 O70 K6 -75.5(6) . 1_545
K7 S69 O71 K9 -82.9(10) . 1_545
K7 S69 C68 C67 -9.6(6) . .
K7 S84 O86 K8 99.1(2) . 3_666
K7 S84 O86 K9 -86.7(4) . 1_545
K7 S84 O85 K5 -106.3(3) . .
K7 S84 O87 K8 -149.0(5) . .
K7 S84 O87 K8 -64.7(2) . 3_666
K7 S84 O87 K5 67.4(2) . .
K7 S84 C83 C82 -114.4(6) . .
K2A S27 O29 K3 -30(3) 1_545 .
K2A S27 O29 K1 51.1(11) 1_545 .
K2A S27 O28 K1 -111.5(8) 1_545 .
K2A S27 C26 C25 -135.7(9) 1_545 .
K2A O38 C37 C36 155.6(12) . .
K2A O38 C37 C32 -24.6(13) . .
K2A N31 C32 C33 -158.5(10) . .
K2A N31 C32 C37 24.3(11) . .
K2A N31 C40 C41 -178.6(11) . .

loop_
_exptl_oxdiff_crystal_face_indexfrac_h
_exptl_oxdiff_crystal_face_indexfrac_k
_exptl_oxdiff_crystal_face_indexfrac_l
_exptl_oxdiff_crystal_face_x
_exptl_oxdiff_crystal_face_y
_exptl_oxdiff_crystal_face_z
8.0008 6.0000 -7.9974 0.0755 -0.7038 0.7201
-0.0016 0.0007 21.0010 0.9094 0.4458 0.0174
0.0015 -1.0007 -21.0009 -0.9609 -0.3405 -0.0240
12.0000 -1.9997 -1.9947 -0.0203 0.3157 1.0150
-10.0005 -3.0001 5.9962 -0.0358 0.3206 -0.8734
0.0009 7.9998 -8.0011 0.0656 -1.0128 0.0468
-9.9998 3.9997 -1.0048 0.0216 -0.5655 -0.8324
-0.0009 -7.9998 8.0011 -0.0656 1.0128 -0.0468
